data_4119850
loop_
_publ_author_name
'Anant R. Kapdi'
'Adrian C. Whitwood'
'David C. Williamson'
'Jason M. Lynam'
'Michael J. Burns'
'Thomas J. Williams'
'Alan J. Reay'
'Jordan Holmes'
'Ian J. S. Fairlamb'

_publ_section_title
;
 The Elusive Structure of Pd2(dba)3. Examination by Isotopic Labeling, NMR
 Spectroscopy, and X-ray Diffraction Analysis: Synthesis and
 Characterization of Pd2(dba-Z)3 Complexes
;
_journal_name_full 'Journal of the American Chemical Society'
_journal_page_first 8388
_journal_page_last 8399
_journal_paper_doi 10.1021/ja403259c
_journal_volume 135
_journal_year 2013
_chemical_formula_moiety 'C51 H42 O3 Pd2, C6 H6'
_chemical_formula_sum 'C57 H48 O3 Pd2'
_chemical_formula_weight 993.75
_chemical_name_systematic
;
 ? 
;
_space_group_crystal_system monoclinic
_space_group_IT_number 14
_space_group_name_Hall '-P 2ybc'
_space_group_name_H-M_alt 'P 1 21/c 1'
_symmetry_space_group_name_Hall '-P 2ybc'
_symmetry_space_group_name_H-M 'P 1 21/c 1'
_atom_sites_solution_hydrogens geom
_atom_sites_solution_primary iterative
_atom_sites_solution_secondary difmap
_audit_creation_date 2013-02-07
_audit_creation_method
;
  Olex2 1.2
  (compiled Dec  5 2012 16:17:34, GUI svn.r4385)
;
_cell_angle_alpha 90.00
_cell_angle_beta 114.397(3)
_cell_angle_gamma 90.00
_cell_formula_units_Z 4
_cell_length_a 13.6130(3)
_cell_length_b 23.3621(5)
_cell_length_c 15.2236(4)
_cell_measurement_reflns_used 6142
_cell_measurement_temperature 109.95(10)
_cell_measurement_theta_max 25.2943
_cell_measurement_theta_min 2.8413
_cell_volume 4409.2(2)
_computing_cell_refinement
;
CrysAlisPro, Agilent Technologies,
Version 1.171.36.21 (release 14-08-2012 CrysAlis171 .NET)
(compiled Sep 14 2012,17:21:16)
;
_computing_data_collection
;
CrysAlisPro, Agilent Technologies,
Version 1.171.36.21 (release 14-08-2012 CrysAlis171 .NET)
(compiled Sep 14 2012,17:21:16)
;
_computing_data_reduction
;
CrysAlisPro, Agilent Technologies,
Version 1.171.36.21 (release 14-08-2012 CrysAlis171 .NET)
(compiled Sep 14 2012,17:21:16)
;
_computing_molecular_graphics
;
O. V. Dolomanov, L. J. Bourhis, R. J. Gildea, J. A. K. Howard and H. Puschmann,
OLEX2: a complete structure solution, refinement and analysis program.
J. Appl. Cryst. (2009). 42, 339-341.
;
_computing_publication_material
;
O. V. Dolomanov, L. J. Bourhis, R. J. Gildea, J. A. K. Howard and H. Puschmann,
OLEX2: a complete structure solution, refinement and analysis program.
J. Appl. Cryst. (2009). 42, 339-341.
;
_computing_structure_refinement
;
SHELXL, G.M. Sheldrick, Acta Cryst.
(2008). A64, 112-122
;
_computing_structure_solution 'SUPERFLIP, J. Appl. Cryst. (2007) 40, 786-790'
_diffrn_ambient_temperature 109.95(10)
_diffrn_detector_area_resol_mean 16.1450
_diffrn_measured_fraction_theta_full 0.9980
_diffrn_measured_fraction_theta_max 0.9980
_diffrn_measurement_details
;
  1 omega  -89.00   29.00   1.0000  140.0000
omega____ theta____ kappa____ phi______ frames
    -      -15.5743    0.0000  -90.0000 118

  2 omega   -4.00   24.00   1.0000  140.0000
omega____ theta____ kappa____ phi______ frames
    -      -15.5743  -99.0000  -90.0000 28

  3 omega  -20.00   10.00   1.0000  140.0000
omega____ theta____ kappa____ phi______ frames
    -      -15.5743  -99.0000   60.0000 30

  4 omega   34.00   77.00   1.0000  140.0000
omega____ theta____ kappa____ phi______ frames
    -       16.9805 -178.0000 -180.0000 43
;
_diffrn_measurement_device_type 'SuperNova, Single source at offset), Eos'
_diffrn_measurement_method '\w scans'
_diffrn_orient_matrix_UB_11 -0.0077156000
_diffrn_orient_matrix_UB_12 -0.0240432000
_diffrn_orient_matrix_UB_13 0.0248470000
_diffrn_orient_matrix_UB_21 0.0399521000
_diffrn_orient_matrix_UB_22 -0.0152595000
_diffrn_orient_matrix_UB_23 -0.0090561000
_diffrn_orient_matrix_UB_31 0.0402260000
_diffrn_orient_matrix_UB_32 0.0104975000
_diffrn_orient_matrix_UB_33 0.0438051000
_diffrn_radiation_monochromator mirror
_diffrn_radiation_type 'Mo K\a'
_diffrn_radiation_wavelength 0.7107
_diffrn_reflns_av_R_equivalents 0.0377
_diffrn_reflns_av_unetI/netI 0.0582
_diffrn_reflns_limit_h_max 16
_diffrn_reflns_limit_h_min -15
_diffrn_reflns_limit_k_max 28
_diffrn_reflns_limit_k_min -24
_diffrn_reflns_limit_l_max 12
_diffrn_reflns_limit_l_min -18
_diffrn_reflns_number 17380
_diffrn_reflns_theta_full 25.35
_diffrn_reflns_theta_max 25.35
_diffrn_reflns_theta_min 2.85
_diffrn_source 'SuperNova (Mo) x-ray Source'
_exptl_absorpt_coefficient_mu 0.862
_exptl_absorpt_correction_T_max 0.964
_exptl_absorpt_correction_T_min 0.945
_exptl_absorpt_correction_type analytical
_exptl_absorpt_process_details
;
CrysAlisPro, Agilent Technologies,
Version 1.171.36.21 (release 14-08-2012 CrysAlis171 .NET)
(compiled Sep 14 2012,17:21:16)
Analytical numeric absorption correction using a multifaceted crystal
model based on expressions derived by R.C. Clark & J.S. Reid.
(Clark, R. C. & Reid, J. S. (1995). Acta Cryst. A51, 887-897)
;
_exptl_crystal_colour 'clear dark black'
_exptl_crystal_colour_lustre clear
_exptl_crystal_colour_modifier dark
_exptl_crystal_colour_primary black
_exptl_crystal_density_diffrn 1.497
_exptl_crystal_description block
_exptl_crystal_F_000 2024
_exptl_crystal_size_max 0.0881
_exptl_crystal_size_mid 0.0626
_exptl_crystal_size_min 0.0492
_refine_diff_density_max 0.710
_refine_diff_density_min -0.873
_refine_diff_density_rms 0.095
_refine_ls_extinction_method none
_refine_ls_goodness_of_fit_ref 1.062
_refine_ls_hydrogen_treatment constr
_refine_ls_matrix_type full
_refine_ls_number_parameters 662
_refine_ls_number_reflns 8075
_refine_ls_number_restraints 15
_refine_ls_restrained_S_all 1.061
_refine_ls_R_factor_all 0.0613
_refine_ls_R_factor_gt 0.0440
_refine_ls_shift/su_max 0.002
_refine_ls_shift/su_mean 0.000
_refine_ls_structure_factor_coef Fsqd
_refine_ls_weighting_details 'calc w=1/[\s^2^(Fo^2^)+(0.0384P)^2^+6.1280P] where P=(Fo^2^+2Fc^2^)/3'
_refine_ls_weighting_scheme calc
_refine_ls_wR_factor_gt 0.0953
_refine_ls_wR_factor_ref 0.1038
_reflns_number_gt 6507
_reflns_number_total 8075
_reflns_threshold_expression >2sigma(I)
_cod_data_source_file ja403259c_si_002_3.cif
_cod_data_source_block ijsf1302
_cod_original_cell_volume 4409.22(17)
_cod_database_code 4119850
_cod_database_fobs_code 4119850
_chemical_oxdiff_formula 'C57 H48 O3 Pd2'
_chemical_oxdiff_usercomment 'Alan AJR-1-5b-C6H6'
_reflns_odcompleteness_completeness 99.80
_reflns_odcompleteness_iscentric 1
_reflns_odcompleteness_theta 25.30
_olex2_refinement_description
;
1. Fixed Uiso
 At 1.2 times of:
  H39A of C39A, H38A of C38A, H37A of C37A, H36A of C36A, H35A of C35A, H41
  of C41, H41A of C41A, H42 of C42, H42A of C42A, H44 of C44, H44A of C44A, H45
  of C45, H45A of C45A, H46A of C46A, H48A of C48A, H49A of C49A, H50A of C50A,
  H51A of C51A, H47 of C47, H48 of C48, H49 of C49, H50 of C50, H51 of C51, H52
  of C52, H53 of C53, H54 of C54, H55 of C55, H56 of C56, H57 of C57, H52A of
  C52A, H53A of C53A, H54A of C54A, H55A of C55A, H56A of C56A, H57A of C57A,
  H34A of C34A, H33A of C33A, H32A of C32A, H31A of C31A, H30A of C30A, H30 of
  C30, H31 of C31, H32 of C32, H33 of C33, H34 of C34, H35 of C35, H36 of C36,
  H37 of C37, H38 of C38, H39 of C39, H15 of C15, H16 of C16, H17 of C17, H18
  of C18, H19 of C19, H20 of C20, H21 of C21, H22 of C22, H18A of C18A, H19A of
  C19A, H20A of C20A, H21A of C21A, H22A of C22A, H24 of C24, H24A of C24A, H25
  of C25, H25A of C25A, H27 of C27, H27A of C27A, H28 of C28, H28A of C28A, H2
  of C2, H1 of C1, H14 of C14, H13 of C13, H17A of C17A, H16A of C16A, H15A of
  C15A, H14A of C14A, H13A of C13A, H11A of C11A, H11 of C11, H10A of C10A, H10
  of C10, H8A of C8A, H8 of C8, H7A of C7A, H7 of C7, H1A of C1A, H2A of C2A,
  H3A of C3A, H4A of C4A, H5A of C5A, H5 of C5, H4 of C4, H3 of C3
2. Restrained distances
 O1A-C9 ~ C9-O1
 with sigma of 0.02
 O2-C26 ~ C26-O2A
 with sigma of 0.02
 O3A-C43 ~ C43-O3
 with sigma of 0.02
3. Uiso/Uaniso restraints and constraints
Uanis(O3A) ~ Ueq, Uanis(O3) ~ Ueq: with sigma of 0.01 and sigma for terminal 
atoms of 0.02
Uanis(O2) = Uanis(O2A)
Uanis(C21) = Uanis(C21A)
Uanis(C22) = Uanis(C22A)
Uanis(C23) = Uanis(C23A)
Uanis(C18) = Uanis(C18A)
Uanis(C19) = Uanis(C19A)
Uanis(C20) = Uanis(C20A)
Uanis(C42) = Uanis(C42A)
Uanis(C41) = Uanis(C41A)
Uanis(C44) = Uanis(C44A)
Uanis(C45) = Uanis(C45A)
Uanis(C40) = Uanis(C40A)
Uanis(C39) = Uanis(C39A)
Uanis(C38) = Uanis(C38A)
Uanis(C37) = Uanis(C37A)
Uanis(C36) = Uanis(C36A)
Uanis(C35) = Uanis(C35A)
Uanis(C29) = Uanis(C29A)
Uanis(C30) = Uanis(C30A)
Uanis(C31) = Uanis(C31A)
Uanis(C32) = Uanis(C32A)
Uanis(C33) = Uanis(C33A)
Uanis(C34) = Uanis(C34A)
Uanis(C46) = Uanis(C46A)
Uanis(C51) = Uanis(C51A)
Uanis(C50) = Uanis(C50A)
Uanis(C49) = Uanis(C49A)
Uanis(C48) = Uanis(C48A)
Uanis(C47) = Uanis(C47A)
Uanis(O3) = Uanis(O3A)
Uanis(O1) = Uanis(O1A)
Uanis(C52) = Uanis(C52A)
Uanis(C53) = Uanis(C53A)
Uanis(C54) = Uanis(C54A)
Uanis(C55) = Uanis(C55A)
Uanis(C56) = Uanis(C56A)
Uanis(C57) = Uanis(C57A)
Uanis(C17A) = Uanis(C17)
Uanis(C16) = Uanis(C16A)
Uanis(C15) = Uanis(C15A)
Uanis(C14) = Uanis(C14A)
Uanis(C13) = Uanis(C13A)
Uanis(C12A) = Uanis(C12)
Uanis(C6A) = Uanis(C6)
Uanis(C1A) = Uanis(C1)
Uanis(C2A) = Uanis(C2)
Uanis(C3) = Uanis(C3A)
Uanis(C4) = Uanis(C4A)
Uanis(C5A) = Uanis(C5)
Uanis(C27A) = Uanis(C27)
Uanis(C25A) = Uanis(C25)
Uanis(C24A) = Uanis(C24)
Uanis(C28A) = Uanis(C28)
Uanis(C10) = Uanis(C10A)
Uanis(C8A) = Uanis(C8)
4. others
 Sof(C1)=Sof(H1)=Sof(C2)=Sof(H2)=Sof(C3)=Sof(H3)=Sof(C4)=Sof(H4)=Sof(C5)=
 Sof(H5)=Sof(C6)=1-Sof(H1)=1-Sof(H1)=1-Sof(H1)=1-Sof(H1)=1-Sof(H1)=1-Sof(H1)=1-
 Sof(H1)=1-Sof(H1)=1-Sof(H1)=1-Sof(H1)=1-Sof(H1)=Sof(C7)=Sof(H7)=1-Sof(H1)=1-
 Sof(H1)=Sof(C8)=Sof(H8)=1-Sof(H1)=1-Sof(H1)=Sof(C10)=Sof(H10)=1-Sof(H1)=1-
 Sof(H1)=Sof(C11)=Sof(H11)=1-Sof(H1)=1-Sof(H1)=Sof(C12)=1-Sof(H1)=1-Sof(H1)=1-
 Sof(H1)=1-Sof(H1)=1-Sof(H1)=1-Sof(H1)=1-Sof(H1)=1-Sof(H1)=1-Sof(H1)=1-Sof(H1)=
 1-Sof(H1)=Sof(C13)=Sof(H13)=Sof(C14)=Sof(H14)=Sof(C15)=Sof(H15)=Sof(C16)=
 Sof(H16)=Sof(C17)=Sof(H17)=Sof(O1)=1-Sof(H1)
 Sof(C18)=Sof(H18)=Sof(C19)=Sof(H19)=Sof(C20)=Sof(H20)=Sof(C21)=Sof(H21)=
 Sof(C22)=Sof(H22)=Sof(C23)=1-Sof(H18)=1-Sof(H18)=1-Sof(H18)=1-Sof(H18)=1-
 Sof(H18)=1-Sof(H18)=1-Sof(H18)=1-Sof(H18)=1-Sof(H18)=1-Sof(H18)=1-Sof(H18)=
 Sof(C24)=Sof(H24)=1-Sof(H18)=1-Sof(H18)=Sof(C25)=Sof(H25)=1-Sof(H18)=1-
 Sof(H18)=Sof(C27)=Sof(H27)=1-Sof(H18)=1-Sof(H18)=Sof(C28)=Sof(H28)=1-Sof(H18)=
 1-Sof(H18)=Sof(C29)=1-Sof(H18)=1-Sof(H18)=1-Sof(H18)=1-Sof(H18)=1-Sof(H18)=1-
 Sof(H18)=1-Sof(H18)=1-Sof(H18)=1-Sof(H18)=1-Sof(H18)=1-Sof(H18)=Sof(C30)=
 Sof(H30)=Sof(C31)=Sof(H31)=Sof(C32)=Sof(H32)=Sof(C33)=Sof(H33)=Sof(C34)=
 Sof(H34)=Sof(O2)=1-Sof(H18)
 Sof(C35)=Sof(H35)=Sof(C36)=Sof(H36)=Sof(C37)=Sof(H37)=Sof(C38)=Sof(H38)=
 Sof(C39)=Sof(H39)=Sof(C40)=1-Sof(H35)=1-Sof(H35)=1-Sof(H35)=1-Sof(H35)=1-
 Sof(H35)=1-Sof(H35)=1-Sof(H35)=1-Sof(H35)=1-Sof(H35)=1-Sof(H35)=1-Sof(H35)=
 Sof(C41)=Sof(H41)=1-Sof(H35)=1-Sof(H35)=Sof(C42)=Sof(H42)=1-Sof(H35)=1-
 Sof(H35)=Sof(C44)=Sof(H44)=1-Sof(H35)=1-Sof(H35)=Sof(C45)=Sof(H45)=1-Sof(H35)=
 1-Sof(H35)=Sof(C46)=1-Sof(H35)=1-Sof(H35)=1-Sof(H35)=1-Sof(H35)=1-Sof(H35)=1-
 Sof(H35)=1-Sof(H35)=1-Sof(H35)=1-Sof(H35)=1-Sof(H35)=1-Sof(H35)=Sof(C47)=
 Sof(H47)=Sof(C48)=Sof(H48)=Sof(C49)=Sof(H49)=Sof(C50)=Sof(H50)=Sof(C51)=
 Sof(H51)=Sof(O3)=1-Sof(H35)
 Sof(C52)=Sof(H52)=Sof(C53)=Sof(H53)=Sof(C54)=Sof(H54)=Sof(C55)=Sof(H55)=
 Sof(C56)=Sof(H56)=Sof(C57)=Sof(H57)=1-Sof(H52)=1-Sof(H52)=1-Sof(H52)=1-
 Sof(H52)=1-Sof(H52)=1-Sof(H52)=1-Sof(H52)=1-Sof(H52)=1-Sof(H52)=1-Sof(H52)=1-
 Sof(H52)=1-Sof(H52)
5.a Ternary CH refined with riding coordinates:
 C7(H7), C7A(H7A), C8(H8), C8A(H8A), C10(H10), C10A(H10A), C11(H11),
 C11A(H11A), C24(H24), C24A(H24A), C25(H25), C25A(H25A), C27(H27), C27A(H27A),
 C28(H28), C28A(H28A), C41(H41), C41A(H41A), C42(H42), C42A(H42A), C44(H44),
 C44A(H44A), C45(H45), C45A(H45A)
5.b Aromatic/amide H refined with riding coordinates:
 C1(H1), C2(H2), C3(H3), C4(H4), C5(H5), C5A(H5A), C4A(H4A), C3A(H3A),
 C2A(H2A), C1A(H1A), C13A(H13A), C14A(H14A), C15A(H15A), C16A(H16A), C17A(H17A),
  C13(H13), C14(H14), C15(H15), C16(H16), C17(H17), C18(H18), C19(H19),
 C20(H20), C21(H21), C22(H22), C18A(H18A), C19A(H19A), C20A(H20A), C21A(H21A),
 C22A(H22A), C34A(H34A), C33A(H33A), C32A(H32A), C31A(H31A), C30A(H30A),
 C30(H30), C31(H31), C32(H32), C33(H33), C34(H34), C35(H35), C36(H36), C37(H37),
  C38(H38), C39(H39), C39A(H39A), C38A(H38A), C37A(H37A), C36A(H36A),
 C35A(H35A), C46A(H46A), C48A(H48A), C49A(H49A), C50A(H50A), C51A(H51A),
 C47(H47), C48(H48), C49(H49), C50(H50), C51(H51), C52(H52), C53(H53), C54(H54),
  C55(H55), C56(H56), C57(H57), C52A(H52A), C53A(H53A), C54A(H54A), C55A(H55A),
 C56A(H56A), C57A(H57A)
5.c Fitted hexagon refined as free rotating group:
 C6A(C5A,C4A,C3A,C2A,C1A), C12A(C13A,C14A,C15A,C16A,C17A), C23A(C18A,C19A,C20A,
 C21A,C22A), C29A(C34A,C33A,C32A,C31A,C30A), C40A(C39A,C38A,C37A,C36A,C35A),
 C46A(C47A,C48A,C49A,C50A,C51A), C52A(C53A,C54A,C55A,C56A,C57A)
;

loop_
_space_group_symop_id
_space_group_symop_operation_xyz
1 'x, y, z'
2 '-x, y+1/2, -z+1/2'
3 '-x, -y, -z'
4 'x, -y-1/2, z-1/2'

loop_
_atom_site_label
_atom_site_type_symbol
_atom_site_fract_x
_atom_site_fract_y
_atom_site_fract_z
_atom_site_U_iso_or_equiv
_atom_site_adp_type
_atom_site_occupancy
_atom_site_symmetry_multiplicity
_atom_site_calc_flag
_atom_site_refinement_flags
_atom_site_disorder_assembly
_atom_site_disorder_group
C1 C 0.4338(7) 0.6234(3) 0.2074(5) 0.027(2) Uani 0.745(7) 1 d P A 1
H1 H 0.4773 0.6517 0.2509 0.032 Uiso 0.745(7) 1 calc PR A 1
C2 C 0.3639(9) 0.6391(4) 0.1154(6) 0.043(3) Uani 0.745(7) 1 d P A 1
H2 H 0.3570 0.6782 0.0964 0.052 Uiso 0.745(7) 1 calc PR A 1
C3 C 0.3031(8) 0.5968(4) 0.0498(7) 0.041(3) Uani 0.745(7) 1 d P A 1
H3 H 0.2571 0.6067 -0.0147 0.049 Uiso 0.745(7) 1 calc PR A 1
C4 C 0.3109(6) 0.5408(4) 0.0803(7) 0.0274(19) Uani 0.745(7) 1 d P A 1
H4 H 0.2696 0.5120 0.0366 0.033 Uiso 0.745(7) 1 calc PR A 1
C5 C 0.3772(6) 0.5263(3) 0.1722(7) 0.0261(17) Uani 0.745(7) 1 d P A 1
H5 H 0.3796 0.4876 0.1922 0.031 Uiso 0.745(7) 1 calc PR A 1
C6 C 0.4412(5) 0.5665(4) 0.2375(5) 0.0246(19) Uani 0.745(7) 1 d P A 1
C6A C 0.4212(18) 0.5470(12) 0.2153(16) 0.0246(19) Uani 0.255(7) 1 d PG A 2
C5A C 0.352(2) 0.5228(8) 0.128(2) 0.0261(17) Uani 0.255(7) 1 d PG A 2
H5A H 0.3410 0.4826 0.1233 0.031 Uiso 0.255(7) 1 calc PR A 2
C4A C 0.2974(18) 0.5576(14) 0.0488(14) 0.0274(19) Uani 0.255(7) 1 d PG A 2
H4A H 0.2498 0.5411 -0.0106 0.033 Uiso 0.255(7) 1 calc PR A 2
C3A C 0.313(3) 0.6165(13) 0.0561(19) 0.041(3) Uani 0.255(7) 1 d PG A 2
H3A H 0.2758 0.6402 0.0017 0.049 Uiso 0.255(7) 1 calc PR A 2
C2A C 0.382(3) 0.6407(8) 0.143(3) 0.043(3) Uani 0.255(7) 1 d PG A 2
H2A H 0.3930 0.6810 0.1480 0.052 Uiso 0.255(7) 1 calc PR A 2
C1A C 0.437(2) 0.6060(13) 0.2226(17) 0.027(2) Uani 0.255(7) 1 d PG A 2
H1A H 0.4842 0.6225 0.2820 0.032 Uiso 0.255(7) 1 calc PR A 2
C7 C 0.5172(5) 0.5534(3) 0.3396(5) 0.0268(16) Uani 0.745(7) 1 d P A 1
H7 H 0.5334 0.5859 0.3862 0.032 Uiso 0.745(7) 1 calc PR A 1
C7A C 0.4875(12) 0.5133(7) 0.3004(11) 0.016(4) Uani 0.255(7) 1 d P A 2
H7A H 0.4586 0.4739 0.3004 0.019 Uiso 0.255(7) 1 calc PR A 2
C8 C 0.5365(5) 0.5011(3) 0.3782(5) 0.0249(15) Uani 0.745(7) 1 d P A 1
H8 H 0.4809 0.4711 0.3460 0.030 Uiso 0.745(7) 1 calc PR A 1
C8A C 0.5523(16) 0.5331(11) 0.3916(17) 0.0249(15) Uani 0.255(7) 1 d P A 2
H8A H 0.5439 0.5746 0.4030 0.030 Uiso 0.255(7) 1 calc PR A 2
C9 C 0.5998(3) 0.4955(2) 0.4834(3) 0.0257(10) Uani 1 1 d D . .
C10 C 0.6222(5) 0.4375(4) 0.5271(5) 0.0239(15) Uani 0.745(7) 1 d P A 1
H10 H 0.6475 0.4352 0.5988 0.029 Uiso 0.745(7) 1 calc PR A 1
C10A C 0.5850(15) 0.4326(10) 0.4744(15) 0.0239(15) Uani 0.255(7) 1 d P A 2
H10A H 0.5159 0.4188 0.4223 0.029 Uiso 0.255(7) 1 calc PR A 2
C11 C 0.5759(4) 0.3875(3) 0.4741(5) 0.0201(14) Uani 0.745(7) 1 d P A 1
H11 H 0.5111 0.3945 0.4125 0.024 Uiso 0.745(7) 1 calc PR A 1
C11A C 0.6265(16) 0.4014(10) 0.5413(17) 0.030(5) Uani 0.255(7) 1 d P A 2
H11A H 0.6573 0.4222 0.6043 0.036 Uiso 0.255(7) 1 calc PR A 2
C12 C 0.5791(6) 0.3308(3) 0.5163(5) 0.0214(15) Uani 0.745(7) 1 d P A 1
C12A C 0.6108(17) 0.3399(9) 0.5522(18) 0.0214(15) Uani 0.255(7) 1 d PG A 2
C13A C 0.5384(17) 0.3063(11) 0.4784(14) 0.0265(17) Uani 0.255(7) 1 d PG A 2
H13A H 0.4953 0.3231 0.4177 0.032 Uiso 0.255(7) 1 calc PR A 2
C14A C 0.529(3) 0.2483(11) 0.493(3) 0.0366(19) Uani 0.255(7) 1 d PG A 2
H14A H 0.4794 0.2254 0.4429 0.044 Uiso 0.255(7) 1 calc PR A 2
C15A C 0.592(5) 0.2237(11) 0.582(4) 0.0424(15) Uani 0.255(7) 1 d PG A 2
H15A H 0.5854 0.1841 0.5923 0.051 Uiso 0.255(7) 1 calc PR A 2
C16A C 0.664(4) 0.2573(17) 0.656(3) 0.0382(17) Uani 0.255(7) 1 d PG A 2
H16A H 0.7073 0.2405 0.7166 0.046 Uiso 0.255(7) 1 calc PR A 2
C17A C 0.674(2) 0.3153(16) 0.6409(17) 0.0276(18) Uani 0.255(7) 1 d PG A 2
H17A H 0.7233 0.3382 0.6914 0.033 Uiso 0.255(7) 1 calc PR A 2
C13 C 0.5173(6) 0.2862(3) 0.4588(5) 0.0265(17) Uani 0.745(7) 1 d P A 1
H13 H 0.4696 0.2941 0.3939 0.032 Uiso 0.745(7) 1 calc PR A 1
C14 C 0.5230(11) 0.2315(4) 0.4929(9) 0.0366(19) Uani 0.745(7) 1 d P A 1
H14 H 0.4804 0.2020 0.4518 0.044 Uiso 0.745(7) 1 calc PR A 1
C15 C 0.5910(19) 0.2195(5) 0.5872(13) 0.0424(15) Uani 0.745(7) 1 d P A 1
H15 H 0.5957 0.1815 0.6108 0.051 Uiso 0.745(7) 1 calc PR A 1
C16 C 0.6518(15) 0.2619(6) 0.6470(10) 0.0382(17) Uani 0.745(7) 1 d P A 1
H16 H 0.6975 0.2534 0.7122 0.046 Uiso 0.745(7) 1 calc PR A 1
C17 C 0.6467(7) 0.3170(5) 0.6124(5) 0.0276(18) Uani 0.745(7) 1 d P A 1
H17 H 0.6897 0.3461 0.6543 0.033 Uiso 0.745(7) 1 calc PR A 1
C18 C 0.7459(10) 0.6587(5) 0.2992(6) 0.027(2) Uani 0.704(4) 1 d P A 1
H18 H 0.7757 0.6348 0.2659 0.033 Uiso 0.704(4) 1 calc PR A 1
C19 C 0.7103(15) 0.7128(5) 0.2648(10) 0.038(2) Uani 0.704(4) 1 d P A 1
H19 H 0.7167 0.7260 0.2083 0.045 Uiso 0.704(4) 1 calc PR A 1
C20 C 0.6654(13) 0.7481(5) 0.3112(9) 0.038(3) Uani 0.704(4) 1 d P A 1
H20 H 0.6407 0.7852 0.2866 0.045 Uiso 0.704(4) 1 calc PR A 1
C21 C 0.6567(7) 0.7289(4) 0.3940(6) 0.033(2) Uani 0.704(4) 1 d P A 1
H21 H 0.6259 0.7528 0.4264 0.039 Uiso 0.704(4) 1 calc PR A 1
C22 C 0.6933(6) 0.6745(4) 0.4292(5) 0.0273(19) Uani 0.704(4) 1 d P A 1
H22 H 0.6873 0.6618 0.4860 0.033 Uiso 0.704(4) 1 calc PR A 1
C23 C 0.7383(6) 0.6384(3) 0.3841(5) 0.0210(17) Uani 0.704(4) 1 d P A 1
C23A C 0.7550(13) 0.6339(8) 0.3542(17) 0.0210(17) Uani 0.296(4) 1 d PG A 2
C18A C 0.749(3) 0.6684(13) 0.2776(18) 0.027(2) Uani 0.296(4) 1 d PG A 2
H18A H 0.7749 0.6547 0.2325 0.033 Uiso 0.296(4) 1 calc PR A 2
C19A C 0.704(4) 0.7228(13) 0.267(2) 0.038(2) Uani 0.296(4) 1 d PG A 2
H19A H 0.6994 0.7463 0.2146 0.045 Uiso 0.296(4) 1 calc PR A 2
C20A C 0.665(3) 0.7427(9) 0.333(2) 0.038(3) Uani 0.296(4) 1 d PG A 2
H20A H 0.6348 0.7799 0.3257 0.045 Uiso 0.296(4) 1 calc PR A 2
C21A C 0.6718(19) 0.7082(11) 0.4096(17) 0.033(2) Uani 0.296(4) 1 d PG A 2
H21A H 0.6456 0.7218 0.4547 0.039 Uiso 0.296(4) 1 calc PR A 2
C22A C 0.7166(14) 0.6538(9) 0.4202(12) 0.0273(19) Uani 0.296(4) 1 d PG A 2
H22A H 0.7210 0.6302 0.4725 0.033 Uiso 0.296(4) 1 calc PR A 2
C24 C 0.7723(4) 0.5805(3) 0.4228(4) 0.0227(13) Uani 0.704(4) 1 d P A 1
H24 H 0.7844 0.5758 0.4918 0.027 Uiso 0.704(4) 1 calc PR A 1
C24A C 0.8068(12) 0.5752(7) 0.3680(11) 0.0227(13) Uani 0.296(4) 1 d P A 2
H24A H 0.8547 0.5694 0.3336 0.027 Uiso 0.296(4) 1 calc PR A 2
C25 C 0.8344(5) 0.5437(3) 0.3930(4) 0.0194(13) Uani 0.704(4) 1 d P A 1
H25 H 0.8650 0.5606 0.3494 0.023 Uiso 0.704(4) 1 calc PR A 1
C25A C 0.8174(12) 0.5369(8) 0.4334(11) 0.0194(13) Uani 0.296(4) 1 d P A 2
H25A H 0.8173 0.5513 0.4952 0.023 Uiso 0.296(4) 1 calc PR A 2
C26 C 0.8826(3) 0.4878(2) 0.4404(3) 0.0239(10) Uani 1 1 d D . .
C27 C 0.8649(5) 0.4711(3) 0.5274(4) 0.0212(14) Uani 0.704(4) 1 d P A 1
H27 H 0.8540 0.5024 0.5673 0.025 Uiso 0.704(4) 1 calc PR A 1
C27A C 0.8971(13) 0.4431(8) 0.5170(11) 0.0212(14) Uani 0.296(4) 1 d P A 2
H27A H 0.9584 0.4159 0.5312 0.025 Uiso 0.296(4) 1 calc PR A 2
C28 C 0.9088(4) 0.4221(3) 0.5716(4) 0.0219(13) Uani 0.704(4) 1 d P A 1
H28 H 0.9656 0.4054 0.5536 0.026 Uiso 0.704(4) 1 calc PR A 1
C28A C 0.8641(10) 0.4512(7) 0.5898(10) 0.0219(13) Uani 0.296(4) 1 d P A 2
H28A H 0.8450 0.4918 0.5965 0.026 Uiso 0.296(4) 1 calc PR A 2
C29 C 0.9118(6) 0.4026(3) 0.6669(5) 0.0188(19) Uani 0.704(4) 1 d P A 1
C29A C 0.8924(17) 0.4163(10) 0.6796(15) 0.0188(19) Uani 0.296(4) 1 d PG A 2
C34A C 0.943(2) 0.3639(11) 0.6860(19) 0.024(2) Uani 0.296(4) 1 d PG A 2
H34A H 0.9636 0.3521 0.6361 0.029 Uiso 0.296(4) 1 calc PR A 2
C33A C 0.964(2) 0.3287(10) 0.765(2) 0.030(2) Uani 0.296(4) 1 d PG A 2
H33A H 0.9992 0.2929 0.7698 0.035 Uiso 0.296(4) 1 calc PR A 2
C32A C 0.935(2) 0.3460(12) 0.838(2) 0.031(2) Uani 0.296(4) 1 d PG A 2
H32A H 0.9492 0.3219 0.8927 0.037 Uiso 0.296(4) 1 calc PR A 2
C31A C 0.8838(19) 0.3984(12) 0.8320(17) 0.030(2) Uani 0.296(4) 1 d PG A 2
H31A H 0.8635 0.4101 0.8819 0.036 Uiso 0.296(4) 1 calc PR A 2
C30A C 0.8627(15) 0.4335(9) 0.7526(19) 0.025(2) Uani 0.296(4) 1 d PG A 2
H30A H 0.8279 0.4694 0.7482 0.030 Uiso 0.296(4) 1 calc PR A 2
C30 C 0.8752(7) 0.4356(4) 0.7235(5) 0.025(2) Uani 0.704(4) 1 d P A 1
H30 H 0.8496 0.4734 0.7035 0.030 Uiso 0.704(4) 1 calc PR A 1
C31 C 0.8755(8) 0.4140(4) 0.8099(6) 0.030(2) Uani 0.704(4) 1 d P A 1
H31 H 0.8499 0.4367 0.8478 0.036 Uiso 0.704(4) 1 calc PR A 1
C32 C 0.9133(9) 0.3594(4) 0.8388(8) 0.031(2) Uani 0.704(4) 1 d P A 1
H32 H 0.9115 0.3441 0.8960 0.037 Uiso 0.704(4) 1 calc PR A 1
C33 C 0.9543(10) 0.3261(4) 0.7856(8) 0.030(2) Uani 0.704(4) 1 d P A 1
H33 H 0.9820 0.2889 0.8068 0.035 Uiso 0.704(4) 1 calc PR A 1
C34 C 0.9539(9) 0.3487(4) 0.7001(7) 0.024(2) Uani 0.704(4) 1 d P A 1
H34 H 0.9831 0.3267 0.6641 0.029 Uiso 0.704(4) 1 calc PR A 1
C35 C 0.5968(9) 0.5584(8) 0.0655(15) 0.028(3) Uani 0.568(4) 1 d P A 1
H35 H 0.5215 0.5561 0.0485 0.034 Uiso 0.568(4) 1 calc PR A 1
C36 C 0.6366(10) 0.6002(9) 0.0227(16) 0.034(3) Uani 0.568(4) 1 d P A 1
H36 H 0.5889 0.6259 -0.0238 0.041 Uiso 0.568(4) 1 calc PR A 1
C37 C 0.7490(10) 0.6034(6) 0.0500(11) 0.030(3) Uani 0.568(4) 1 d P A 1
H37 H 0.7779 0.6316 0.0223 0.036 Uiso 0.568(4) 1 calc PR A 1
C38 C 0.8162(8) 0.5655(5) 0.1166(8) 0.024(2) Uani 0.568(4) 1 d P A 1
H38 H 0.8918 0.5683 0.1355 0.029 Uiso 0.568(4) 1 calc PR A 1
C39 C 0.7781(9) 0.5246(5) 0.1558(8) 0.026(3) Uani 0.568(4) 1 d P A 1
H39 H 0.8270 0.4982 0.1997 0.031 Uiso 0.568(4) 1 calc PR A 1
C40 C 0.6674(8) 0.5198(6) 0.1336(11) 0.024(3) Uani 0.568(4) 1 d P A 1
C40A C 0.7081(13) 0.5214(8) 0.1444(14) 0.024(3) Uani 0.432(4) 1 d PG A 2
C39A C 0.8061(10) 0.5407(6) 0.1475(10) 0.026(3) Uani 0.432(4) 1 d PG A 2
H39A H 0.8715 0.5230 0.1895 0.031 Uiso 0.432(4) 1 calc PR A 2
C38A C 0.8084(11) 0.5860(6) 0.0892(11) 0.024(2) Uani 0.432(4) 1 d PG A 2
H38A H 0.8753 0.5992 0.0913 0.029 Uiso 0.432(4) 1 calc PR A 2
C37A C 0.7128(14) 0.6120(8) 0.0278(14) 0.030(3) Uani 0.432(4) 1 d PG A 2
H37A H 0.7143 0.6430 -0.0120 0.036 Uiso 0.432(4) 1 calc PR A 2
C36A C 0.6148(11) 0.5927(11) 0.025(2) 0.034(3) Uani 0.432(4) 1 d PG A 2
H36A H 0.5494 0.6105 -0.0172 0.041 Uiso 0.432(4) 1 calc PR A 2
C35A C 0.6125(10) 0.5474(11) 0.083(2) 0.028(3) Uani 0.432(4) 1 d PG A 2
H35A H 0.5456 0.5342 0.0810 0.034 Uiso 0.432(4) 1 calc PR A 2
C41 C 0.6181(6) 0.4747(4) 0.1758(6) 0.0297(16) Uani 0.568(4) 1 d P A 1
H41 H 0.5396 0.4668 0.1381 0.036 Uiso 0.568(4) 1 calc PR A 1
C41A C 0.7057(8) 0.4745(5) 0.2093(7) 0.0297(16) Uani 0.432(4) 1 d P A 2
H41A H 0.7733 0.4513 0.2358 0.036 Uiso 0.432(4) 1 calc PR A 2
C42 C 0.6706(7) 0.4366(4) 0.2366(6) 0.0269(16) Uani 0.568(4) 1 d P A 1
H42 H 0.7432 0.4266 0.2392 0.032 Uiso 0.568(4) 1 calc PR A 1
C42A C 0.6106(10) 0.4438(6) 0.2074(9) 0.0269(16) Uani 0.432(4) 1 d P A 2
H42A H 0.5417 0.4514 0.1498 0.032 Uiso 0.432(4) 1 calc PR A 2
C43 C 0.6127(4) 0.3908(2) 0.2602(3) 0.0301(11) Uani 1 1 d D . .
C44 C 0.6768(7) 0.3474(4) 0.3345(6) 0.0222(14) Uani 0.568(4) 1 d P A 1
H44 H 0.6394 0.3110 0.3369 0.027 Uiso 0.568(4) 1 calc PR A 1
C44A C 0.7239(8) 0.3690(5) 0.3284(7) 0.0222(14) Uani 0.432(4) 1 d P A 2
H44A H 0.7859 0.3763 0.3108 0.027 Uiso 0.432(4) 1 calc PR A 2
C45 C 0.7923(6) 0.3472(3) 0.3785(5) 0.0220(13) Uani 0.568(4) 1 d P A 1
H45 H 0.8264 0.3684 0.3412 0.026 Uiso 0.568(4) 1 calc PR A 1
C45A C 0.7274(8) 0.3245(5) 0.3786(7) 0.0220(13) Uani 0.432(4) 1 d P A 2
H45A H 0.6593 0.3017 0.3568 0.026 Uiso 0.432(4) 1 calc PR A 2
C46 C 0.8609(8) 0.3017(4) 0.4416(7) 0.024(2) Uani 0.568(4) 1 d P A 1
C46A C 0.8213(7) 0.2524(6) 0.5046(11) 0.024(2) Uani 0.432(4) 1 d PG A 2
H46A H 0.7535 0.2460 0.5070 0.028 Uiso 0.432(4) 1 calc PR A 2
C47A C 0.8304(7) 0.2924(5) 0.4409(9) 0.0231(18) Uani 0.432(4) 1 d PG A 2
C48A C 0.9296(9) 0.3017(5) 0.4375(7) 0.0275(19) Uani 0.432(4) 1 d PG A 2
H48A H 0.9359 0.3291 0.3939 0.033 Uiso 0.432(4) 1 calc PR A 2
C49A C 1.0197(7) 0.2709(5) 0.4977(9) 0.030(2) Uani 0.432(4) 1 d PG A 2
H49A H 1.0875 0.2773 0.4953 0.036 Uiso 0.432(4) 1 calc PR A 2
C50A C 1.0105(7) 0.2309(6) 0.5614(10) 0.034(2) Uani 0.432(4) 1 d PG A 2
H50A H 1.0720 0.2098 0.6026 0.041 Uiso 0.432(4) 1 calc PR A 2
C51A C 0.9113(9) 0.2216(6) 0.5649(10) 0.026(2) Uani 0.432(4) 1 d PG A 2
H51A H 0.9051 0.1942 0.6084 0.031 Uiso 0.432(4) 1 calc PR A 2
C47 C 0.9709(7) 0.2973(4) 0.4614(7) 0.0231(18) Uani 0.568(4) 1 d P A 1
H47 H 1.0015 0.3218 0.4297 0.028 Uiso 0.568(4) 1 calc PR A 1
C48 C 1.0348(7) 0.2572(5) 0.5271(7) 0.0275(19) Uani 0.568(4) 1 d P A 1
H48 H 1.1091 0.2543 0.5398 0.033 Uiso 0.568(4) 1 calc PR A 1
C49 C 0.9922(8) 0.2217(5) 0.5741(9) 0.030(2) Uani 0.568(4) 1 d P A 1
H49 H 1.0373 0.1946 0.6196 0.036 Uiso 0.568(4) 1 calc PR A 1
C50 C 0.8846(8) 0.2249(6) 0.5559(10) 0.034(2) Uani 0.568(4) 1 d P A 1
H50 H 0.8552 0.2003 0.5887 0.041 Uiso 0.568(4) 1 calc PR A 1
C51 C 0.8192(8) 0.2646(5) 0.4890(9) 0.026(2) Uani 0.568(4) 1 d P A 1
H51 H 0.7446 0.2663 0.4755 0.031 Uiso 0.568(4) 1 calc PR A 1
C52 C 0.8005(10) 0.6141(7) 0.7229(12) 0.049(3) Uani 0.75(5) 1 d P B 1
H52 H 0.7375 0.6294 0.6730 0.058 Uiso 0.75(5) 1 calc PR B 1
C53 C 0.8927(16) 0.6081(6) 0.7093(8) 0.047(3) Uani 0.75(5) 1 d P B 1
H53 H 0.8937 0.6193 0.6497 0.056 Uiso 0.75(5) 1 calc PR B 1
C54 C 0.9849(13) 0.5857(7) 0.7812(15) 0.050(3) Uani 0.75(5) 1 d P B 1
H54 H 1.0492 0.5815 0.7716 0.060 Uiso 0.75(5) 1 calc PR B 1
C55 C 0.9815(11) 0.5695(6) 0.8679(10) 0.044(3) Uani 0.75(5) 1 d P B 1
H55 H 1.0440 0.5540 0.9181 0.052 Uiso 0.75(5) 1 calc PR B 1
C56 C 0.8898(18) 0.5757(6) 0.8811(10) 0.038(3) Uani 0.75(5) 1 d P B 1
H56 H 0.8883 0.5646 0.9405 0.046 Uiso 0.75(5) 1 calc PR B 1
C57 C 0.7988(12) 0.5981(6) 0.8090(18) 0.044(3) Uani 0.75(5) 1 d P B 1
H57 H 0.7347 0.6025 0.8188 0.052 Uiso 0.75(5) 1 calc PR B 1
O1 O 0.6364(10) 0.5362(3) 0.5386(6) 0.029(2) Uani 0.745(7) 1 d PD A 1
O2 O 0.9332(7) 0.4596(3) 0.4060(5) 0.0211(15) Uani 0.704(4) 1 d PD A 1
O2A O 0.925(2) 0.4748(9) 0.3860(15) 0.0211(15) Uani 0.296(4) 1 d PD A 2
O3 O 0.5148(7) 0.3851(5) 0.2264(11) 0.029(2) Uani 0.568(4) 1 d PDU A 1
Pd1 Pd 0.66372(3) 0.513867(15) 0.32289(2) 0.02482(10) Uani 1 1 d . . .
Pd2 Pd 0.73312(2) 0.403528(14) 0.46562(2) 0.01948(10) Uani 1 1 d . . .
O3A O 0.5252(10) 0.3692(7) 0.2444(16) 0.029(2) Uani 0.432(4) 1 d PDU A 2
O1A O 0.650(3) 0.5248(13) 0.555(2) 0.029(2) Uani 0.255(7) 1 d PD A 2
C52A C 0.866(4) 0.605(2) 0.707(2) 0.049(3) Uani 0.25(5) 1 d PG B 2
H52A H 0.8459 0.6173 0.6422 0.058 Uiso 0.25(5) 1 calc PR B 2
C53A C 0.971(3) 0.588(2) 0.763(3) 0.047(3) Uani 0.25(5) 1 d PG B 2
H53A H 1.0230 0.5882 0.7366 0.056 Uiso 0.25(5) 1 calc PR B 2
C54A C 0.999(3) 0.570(2) 0.858(3) 0.050(3) Uani 0.25(5) 1 d PG B 2
H54A H 1.0713 0.5585 0.8959 0.060 Uiso 0.25(5) 1 calc PR B 2
C55A C 0.923(4) 0.5700(15) 0.896(2) 0.044(3) Uani 0.25(5) 1 d PG B 2
H55A H 0.9425 0.5580 0.9607 0.052 Uiso 0.25(5) 1 calc PR B 2
C56A C 0.818(3) 0.5873(15) 0.840(3) 0.038(3) Uani 0.25(5) 1 d PG B 2
H56A H 0.7655 0.5871 0.8663 0.046 Uiso 0.25(5) 1 calc PR B 2
C57A C 0.789(2) 0.6049(16) 0.745(3) 0.044(3) Uani 0.25(5) 1 d PG B 2
H57A H 0.7172 0.6167 0.7070 0.052 Uiso 0.25(5) 1 calc PR B 2

loop_
_atom_site_aniso_label
_atom_site_aniso_U_11
_atom_site_aniso_U_22
_atom_site_aniso_U_33
_atom_site_aniso_U_23
_atom_site_aniso_U_13
_atom_site_aniso_U_12
C1 0.028(3) 0.016(5) 0.035(4) -0.001(4) 0.012(3) -0.001(4)
C2 0.039(5) 0.027(3) 0.055(7) 0.018(4) 0.009(6) 0.006(3)
C3 0.034(3) 0.059(9) 0.029(3) 0.010(4) 0.011(3) 0.004(5)
C4 0.030(3) 0.031(5) 0.025(4) -0.003(4) 0.016(4) -0.004(4)
C5 0.027(4) 0.022(3) 0.032(4) 0.002(4) 0.015(4) 0.000(3)
C6 0.018(3) 0.028(6) 0.033(4) 0.002(3) 0.014(3) -0.005(3)
C6A 0.018(3) 0.028(6) 0.033(4) 0.002(3) 0.014(3) -0.005(3)
C5A 0.027(4) 0.022(3) 0.032(4) 0.002(4) 0.015(4) 0.000(3)
C4A 0.030(3) 0.031(5) 0.025(4) -0.003(4) 0.016(4) -0.004(4)
C3A 0.034(3) 0.059(9) 0.029(3) 0.010(4) 0.011(3) 0.004(5)
C2A 0.039(5) 0.027(3) 0.055(7) 0.018(4) 0.009(6) 0.006(3)
C1A 0.028(3) 0.016(5) 0.035(4) -0.001(4) 0.012(3) -0.001(4)
C7 0.023(3) 0.031(4) 0.038(4) -0.010(3) 0.024(3) -0.004(3)
C7A 0.021(8) 0.008(8) 0.028(9) -0.008(8) 0.019(8) -0.004(7)
C8 0.016(3) 0.026(4) 0.036(3) 0.000(3) 0.014(3) -0.008(3)
C8A 0.016(3) 0.026(4) 0.036(3) 0.000(3) 0.014(3) -0.008(3)
C9 0.017(2) 0.030(3) 0.036(2) 0.002(2) 0.0170(19) 0.0016(19)
C10 0.018(3) 0.033(4) 0.022(4) -0.013(4) 0.010(3) -0.001(3)
C10A 0.018(3) 0.033(4) 0.022(4) -0.013(4) 0.010(3) -0.001(3)
C11 0.011(3) 0.028(4) 0.024(3) -0.003(3) 0.009(3) -0.001(3)
C11A 0.021(10) 0.028(13) 0.040(13) -0.015(12) 0.014(10) 0.001(10)
C12 0.015(4) 0.026(3) 0.023(4) -0.004(3) 0.007(3) -0.009(3)
C12A 0.015(4) 0.026(3) 0.023(4) -0.004(3) 0.007(3) -0.009(3)
C13A 0.018(3) 0.037(6) 0.025(4) -0.004(3) 0.009(3) -0.012(3)
C14A 0.039(3) 0.034(6) 0.039(3) -0.006(4) 0.018(3) -0.019(5)
C15A 0.055(3) 0.033(3) 0.043(4) 0.003(3) 0.024(3) -0.009(3)
C16A 0.043(5) 0.044(4) 0.028(4) 0.007(3) 0.014(3) -0.002(3)
C17A 0.027(5) 0.035(3) 0.022(5) -0.010(5) 0.010(4) -0.007(4)
C13 0.018(3) 0.037(6) 0.025(4) -0.004(3) 0.009(3) -0.012(3)
C14 0.039(3) 0.034(6) 0.039(3) -0.006(4) 0.018(3) -0.019(5)
C15 0.055(3) 0.033(3) 0.043(4) 0.003(3) 0.024(3) -0.009(3)
C16 0.043(5) 0.044(4) 0.028(4) 0.007(3) 0.014(3) -0.002(3)
C17 0.027(5) 0.035(3) 0.022(5) -0.010(5) 0.010(4) -0.007(4)
C18 0.033(3) 0.029(5) 0.021(6) 0.000(5) 0.012(4) -0.004(3)
C19 0.046(4) 0.030(6) 0.036(3) 0.004(3) 0.016(3) -0.001(4)
C20 0.038(3) 0.025(3) 0.041(7) 0.004(3) 0.007(5) 0.001(3)
C21 0.025(4) 0.031(6) 0.042(5) 0.001(5) 0.014(3) 0.009(4)
C22 0.028(4) 0.028(6) 0.027(3) -0.008(4) 0.012(3) -0.003(4)
C23 0.017(3) 0.024(3) 0.017(4) -0.007(3) 0.003(3) -0.007(2)
C23A 0.017(3) 0.024(3) 0.017(4) -0.007(3) 0.003(3) -0.007(2)
C18A 0.033(3) 0.029(5) 0.021(6) 0.000(5) 0.012(4) -0.004(3)
C19A 0.046(4) 0.030(6) 0.036(3) 0.004(3) 0.016(3) -0.001(4)
C20A 0.038(3) 0.025(3) 0.041(7) 0.004(3) 0.007(5) 0.001(3)
C21A 0.025(4) 0.031(6) 0.042(5) 0.001(5) 0.014(3) 0.009(4)
C22A 0.028(4) 0.028(6) 0.027(3) -0.008(4) 0.012(3) -0.003(4)
C24 0.018(3) 0.028(3) 0.019(3) -0.007(3) 0.004(2) -0.005(2)
C24A 0.018(3) 0.028(3) 0.019(3) -0.007(3) 0.004(2) -0.005(2)
C25 0.015(3) 0.027(3) 0.017(4) -0.002(3) 0.007(3) -0.005(2)
C25A 0.015(3) 0.027(3) 0.017(4) -0.002(3) 0.007(3) -0.005(2)
C26 0.0127(19) 0.031(3) 0.021(2) -0.002(2) 0.0004(17) -0.0087(19)
C27 0.025(3) 0.023(4) 0.018(3) -0.008(3) 0.012(2) -0.007(3)
C27A 0.025(3) 0.023(4) 0.018(3) -0.008(3) 0.012(2) -0.007(3)
C28 0.013(3) 0.023(3) 0.028(3) -0.009(3) 0.006(2) -0.005(2)
C28A 0.013(3) 0.023(3) 0.028(3) -0.009(3) 0.006(2) -0.005(2)
C29 0.018(4) 0.016(5) 0.020(3) -0.007(3) 0.005(2) -0.002(3)
C29A 0.018(4) 0.016(5) 0.020(3) -0.007(3) 0.005(2) -0.002(3)
C34A 0.030(3) 0.019(6) 0.022(4) 0.001(4) 0.009(3) 0.000(4)
C33A 0.036(3) 0.025(3) 0.027(6) 0.010(3) 0.013(3) 0.001(3)
C32A 0.036(5) 0.036(7) 0.025(2) 0.008(3) 0.019(3) 0.003(4)
C31A 0.033(3) 0.028(6) 0.030(6) 0.000(4) 0.014(4) 0.003(4)
C30A 0.022(3) 0.026(3) 0.027(5) 0.000(4) 0.011(3) 0.000(2)
C30 0.022(3) 0.026(3) 0.027(5) 0.000(4) 0.011(3) 0.000(2)
C31 0.033(3) 0.028(6) 0.030(6) 0.000(4) 0.014(4) 0.003(4)
C32 0.036(5) 0.036(7) 0.025(2) 0.008(3) 0.019(3) 0.003(4)
C33 0.036(3) 0.025(3) 0.027(6) 0.010(3) 0.013(3) 0.001(3)
C34 0.030(3) 0.019(6) 0.022(4) 0.001(4) 0.009(3) 0.000(4)
C35 0.021(4) 0.029(8) 0.031(8) -0.007(5) 0.006(4) 0.004(4)
C36 0.041(6) 0.031(6) 0.027(3) -0.001(3) 0.010(5) 0.010(5)
C37 0.035(10) 0.026(5) 0.034(8) 0.001(4) 0.019(8) 0.000(6)
C38 0.029(3) 0.021(8) 0.018(7) 0.002(4) 0.005(4) 0.005(4)
C39 0.033(7) 0.028(7) 0.022(3) -0.001(4) 0.015(4) 0.002(5)
C40 0.028(8) 0.022(3) 0.028(4) -0.009(3) 0.018(7) -0.002(6)
C40A 0.028(8) 0.022(3) 0.028(4) -0.009(3) 0.018(7) -0.002(6)
C39A 0.033(7) 0.028(7) 0.022(3) -0.001(4) 0.015(4) 0.002(5)
C38A 0.029(3) 0.021(8) 0.018(7) 0.002(4) 0.005(4) 0.005(4)
C37A 0.035(10) 0.026(5) 0.034(8) 0.001(4) 0.019(8) 0.000(6)
C36A 0.041(6) 0.031(6) 0.027(3) -0.001(3) 0.010(5) 0.010(5)
C35A 0.021(4) 0.029(8) 0.031(8) -0.007(5) 0.006(4) 0.004(4)
C41 0.021(3) 0.040(4) 0.025(3) -0.019(3) 0.006(3) 0.002(3)
C41A 0.021(3) 0.040(4) 0.025(3) -0.019(3) 0.006(3) 0.002(3)
C42 0.025(4) 0.028(4) 0.026(4) -0.003(4) 0.009(4) 0.000(5)
C42A 0.025(4) 0.028(4) 0.026(4) -0.003(4) 0.009(4) 0.000(5)
C43 0.037(3) 0.029(3) 0.023(2) -0.013(2) 0.011(2) -0.002(2)
C44 0.021(4) 0.026(4) 0.024(3) -0.009(3) 0.014(3) -0.007(3)
C44A 0.021(4) 0.026(4) 0.024(3) -0.009(3) 0.014(3) -0.007(3)
C45 0.020(3) 0.025(4) 0.021(3) -0.012(3) 0.009(3) -0.007(3)
C45A 0.020(3) 0.025(4) 0.021(3) -0.012(3) 0.009(3) -0.007(3)
C46 0.028(5) 0.018(5) 0.026(4) -0.008(3) 0.013(3) -0.009(3)
C46A 0.028(5) 0.018(5) 0.026(4) -0.008(3) 0.013(3) -0.009(3)
C47A 0.019(4) 0.016(4) 0.031(4) -0.005(3) 0.006(4) -0.001(4)
C48A 0.024(4) 0.022(5) 0.036(5) -0.002(4) 0.011(4) 0.005(3)
C49A 0.036(5) 0.013(5) 0.037(5) -0.001(3) 0.010(4) -0.004(3)
C50A 0.020(5) 0.032(5) 0.048(5) -0.010(4) 0.012(4) -0.003(4)
C51A 0.030(5) 0.011(5) 0.031(5) 0.000(4) 0.006(4) -0.002(3)
C47 0.019(4) 0.016(4) 0.031(4) -0.005(3) 0.006(4) -0.001(4)
C48 0.024(4) 0.022(5) 0.036(5) -0.002(4) 0.011(4) 0.005(3)
C49 0.036(5) 0.013(5) 0.037(5) -0.001(3) 0.010(4) -0.004(3)
C50 0.020(5) 0.032(5) 0.048(5) -0.010(4) 0.012(4) -0.003(4)
C51 0.030(5) 0.011(5) 0.031(5) 0.000(4) 0.006(4) -0.002(3)
C52 0.046(5) 0.052(6) 0.041(5) -0.008(4) 0.010(5) -0.018(5)
C53 0.063(9) 0.046(5) 0.039(5) -0.014(4) 0.028(6) -0.019(6)
C54 0.060(5) 0.030(5) 0.081(10) -0.012(6) 0.052(7) -0.005(4)
C55 0.046(6) 0.032(4) 0.053(5) -0.006(4) 0.020(5) 0.003(5)
C56 0.052(8) 0.031(5) 0.039(5) -0.005(4) 0.025(6) -0.011(5)
C57 0.043(4) 0.035(5) 0.061(10) -0.007(7) 0.029(6) -0.013(4)
O1 0.020(4) 0.037(4) 0.034(4) -0.002(4) 0.015(3) 0.002(3)
O2 0.016(2) 0.017(4) 0.030(4) -0.001(3) 0.009(3) -0.002(3)
O2A 0.016(2) 0.017(4) 0.030(4) -0.001(3) 0.009(3) -0.002(3)
O3 0.044(3) 0.015(7) 0.022(6) 0.004(4) 0.008(3) -0.002(3)
Pd1 0.02201(17) 0.0266(2) 0.02641(18) 0.00229(15) 0.01057(14) 0.00161(14)
Pd2 0.01840(16) 0.01894(18) 0.02035(16) 0.00079(14) 0.00725(13) -0.00161(13)
O3A 0.044(3) 0.015(7) 0.022(6) 0.004(4) 0.008(3) -0.002(3)
O1A 0.020(4) 0.037(4) 0.034(4) -0.002(4) 0.015(3) 0.002(3)
C52A 0.046(5) 0.052(6) 0.041(5) -0.008(4) 0.010(5) -0.018(5)
C53A 0.063(9) 0.046(5) 0.039(5) -0.014(4) 0.028(6) -0.019(6)
C54A 0.060(5) 0.030(5) 0.081(10) -0.012(6) 0.052(7) -0.005(4)
C55A 0.046(6) 0.032(4) 0.053(5) -0.006(4) 0.020(5) 0.003(5)
C56A 0.052(8) 0.031(5) 0.039(5) -0.005(4) 0.025(6) -0.011(5)
C57A 0.043(4) 0.035(5) 0.061(10) -0.007(7) 0.029(6) -0.013(4)

loop_
_atom_type_symbol
_atom_type_description
_atom_type_scat_dispersion_real
_atom_type_scat_dispersion_imag
_atom_type_scat_source
C C 0.0033 0.0016 'International Tables Vol C Tables 4.2.6.8 and 6.1.1.4'
H H 0.0000 0.0000 'International Tables Vol C Tables 4.2.6.8 and 6.1.1.4'
O O 0.0106 0.0060 'International Tables Vol C Tables 4.2.6.8 and 6.1.1.4'
Pd Pd -0.9988 1.0072 'International Tables Vol C Tables 4.2.6.8 and 6.1.1.4'

loop_
_exptl_crystal_face_index_h
_exptl_crystal_face_index_k
_exptl_crystal_face_index_l
_exptl_crystal_face_perp_dist
_exptl_oxdiff_crystal_face_indexfrac_h
_exptl_oxdiff_crystal_face_indexfrac_k
_exptl_oxdiff_crystal_face_indexfrac_l
_exptl_oxdiff_crystal_face_x
_exptl_oxdiff_crystal_face_y
_exptl_oxdiff_crystal_face_z
0 -1 0 0.0246 0.0001 -1.0006 -0.0002 0.0241 0.0153 -0.0105
0 1 0 0.0246 -0.0001 1.0006 0.0002 -0.0241 -0.0153 0.0105
0 2 3 0.0317 -0.0004 2.0027 2.9987 0.0264 -0.0577 0.1524
0 -2 -3 0.0317 0.0004 -2.0027 -2.9987 -0.0264 0.0577 -0.1524
-1 0 0 0.0313 -1.0002 -0.0006 0.0001 0.0077 -0.0400 -0.0402
1 0 0 0.0313 1.0002 0.0006 -0.0001 -0.0077 0.0400 0.0402
1 -3 2 0.0318 1.0005 -3.0001 1.9981 0.1141 0.0677 0.0963
-1 3 -2 0.0318 -1.0005 3.0001 -1.9981 -0.1141 -0.0677 -0.0963
1 2 -3 0.0323 1.0000 2.0002 -2.9979 -0.1303 0.0366 -0.0701
-1 -2 3 0.0323 -1.0000 -2.0002 2.9979 0.1303 -0.0366 0.0701

loop_
_geom_angle_atom_site_label_1
_geom_angle_atom_site_label_2
_geom_angle_atom_site_label_3
_geom_angle
C2 C1 H1 119.6
C2 C1 C6 120.9(6)
C6 C1 H1 119.6
C1 C2 H2 120.3
C1 C2 C3 119.4(7)
C3 C2 H2 120.3
C2 C3 H3 120.4
C4 C3 C2 119.2(7)
C4 C3 H3 120.4
C3 C4 H4 119.7
C5 C4 C3 120.6(6)
C5 C4 H4 119.7
C4 C5 H5 119.2
C4 C5 C6 121.7(6)
C6 C5 H5 119.2
C1 C6 C7 117.4(7)
C5 C6 C1 118.1(6)
C5 C6 C7 124.4(7)
C5A C6A C1A 120.0
C5A C6A C7A 123(2)
C1A C6A C7A 116(2)
C6A C5A H5A 120.0
C6A C5A C4A 120.0
C4A C5A H5A 120.0
C5A C4A H4A 120.0
C5A C4A C3A 120.0
C3A C4A H4A 120.0
C4A C3A H3A 120.0
C2A C3A C4A 120.0
C2A C3A H3A 120.0
C3A C2A H2A 120.0
C1A C2A C3A 120.0
C1A C2A H2A 120.0
C6A C1A H1A 120.0
C2A C1A C6A 120.0
C2A C1A H1A 120.0
C6 C7 H7 115.8
C6 C7 Pd1 103.1(4)
C8 C7 C6 124.8(7)
C8 C7 H7 115.8
C8 C7 Pd1 70.2(4)
Pd1 C7 H7 115.8
C6A C7A H7A 113.3
C6A C7A Pd1 110.8(12)
C8A C7A C6A 128(2)
C8A C7A H7A 113.3
C8A C7A Pd1 69.6(10)
Pd1 C7A H7A 113.3
C7 C8 H8 117.1
C7 C8 C9 118.7(7)
C7 C8 Pd1 75.7(4)
C9 C8 H8 117.1
C9 C8 Pd1 102.9(3)
Pd1 C8 H8 117.1
C7A C8A H8A 115.4
C7A C8A C9 124.9(19)
C7A C8A Pd1 74.6(11)
C9 C8A H8A 115.4
C9 C8A Pd1 101.5(11)
Pd1 C8A H8A 115.4
C8 C9 C8A 29.8(8)
C8 C9 C10 119.1(5)
C8 C9 C10A 89.5(9)
C10 C9 C8A 148.7(10)
C10A C9 C8A 119.3(12)
C10A C9 C10 29.7(7)
O1 C9 C8 124.3(6)
O1 C9 C8A 94.5(10)
O1 C9 C10 116.7(6)
O1 C9 C10A 146.2(10)
O1 C9 O1A 17.0(19)
O1A C9 C8 140.9(18)
O1A C9 C8A 111(2)
O1A C9 C10 99.9(17)
O1A C9 C10A 129.6(19)
C9 C10 H10 116.8
C9 C10 Pd2 100.7(4)
C11 C10 C9 122.6(6)
C11 C10 H10 116.8
C11 C10 Pd2 71.7(4)
Pd2 C10 H10 116.8
C9 C10A H10A 116.2
C9 C10A Pd2 102.7(10)
C11A C10A C9 122(2)
C11A C10A H10A 116.2
C11A C10A Pd2 74.7(13)
Pd2 C10A H10A 116.2
C10 C11 H11 114.5
C10 C11 C12 124.9(7)
C10 C11 Pd2 71.4(3)
C12 C11 H11 114.5
C12 C11 Pd2 108.7(4)
Pd2 C11 H11 114.5
C10A C11A H11A 112.8
C10A C11A C12A 131(2)
C10A C11A Pd2 73.8(14)
C12A C11A H11A 112.8
C12A C11A Pd2 103.9(13)
Pd2 C11A H11A 112.8
C13 C12 C11 119.9(6)
C13 C12 C17 116.6(6)
C17 C12 C11 123.4(7)
C13A C12A C11A 123(2)
C13A C12A C17A 120.0
C17A C12A C11A 117(2)
C12A C13A H13A 120.0
C12A C13A C14A 120.0
C14A C13A H13A 120.0
C13A C14A H14A 120.0
C15A C14A C13A 120.0
C15A C14A H14A 120.0
C14A C15A H15A 120.0
C14A C15A C16A 120.0
C16A C15A H15A 120.0
C15A C16A H16A 120.0
C15A C16A C17A 120.0
C17A C16A H16A 120.0
C12A C17A H17A 120.0
C16A C17A C12A 120.0
C16A C17A H17A 120.0
C12 C13 H13 118.9
C14 C13 C12 122.2(6)
C14 C13 H13 118.9
C13 C14 H14 120.2
C13 C14 C15 119.6(6)
C15 C14 H14 120.2
C14 C15 H15 119.8
C16 C15 C14 120.5(7)
C16 C15 H15 119.8
C15 C16 H16 120.0
C15 C16 C17 120.0(6)
C17 C16 H16 120.0
C12 C17 H17 119.4
C16 C17 C12 121.2(6)
C16 C17 H17 119.4
C19 C18 H18 119.8
C19 C18 C23 120.4(7)
C23 C18 H18 119.8
C18 C19 H19 119.5
C18 C19 C20 120.9(7)
C20 C19 H19 119.5
C19 C20 H20 120.2
C19 C20 C21 119.6(7)
C21 C20 H20 120.2
C20 C21 H21 120.2
C20 C21 C22 119.5(7)
C22 C21 H21 120.2
C21 C22 H22 119.0
C23 C22 C21 122.0(7)
C23 C22 H22 119.0
C18 C23 C24 122.8(7)
C22 C23 C18 117.6(6)
C22 C23 C24 119.5(8)
C18A C23A C22A 120.0
C18A C23A C24A 120.3(19)
C22A C23A C24A 119.6(19)
C23A C18A H18A 120.0
C23A C18A C19A 120.0
C19A C18A H18A 120.0
C18A C19A H19A 120.0
C18A C19A C20A 120.0
C20A C19A H19A 120.0
C19A C20A H20A 120.0
C21A C20A C19A 120.0
C21A C20A H20A 120.0
C20A C21A H21A 120.0
C20A C21A C22A 120.0
C22A C21A H21A 120.0
C23A C22A H22A 120.0
C21A C22A C23A 120.0
C21A C22A H22A 120.0
C23 C24 H24 114.3
C23 C24 Pd1 110.8(4)
C25 C24 C23 124.4(7)
C25 C24 H24 114.3
C25 C24 Pd1 70.9(3)
Pd1 C24 H24 114.3
C23A C24A H24A 114.6
C23A C24A Pd1 103.7(10)
C25A C24A C23A 128.8(17)
C25A C24A H24A 114.6
C25A C24A Pd1 67.0(9)
Pd1 C24A H24A 114.6
C24 C25 H25 116.3
C24 C25 C26 125.3(6)
C24 C25 Pd1 72.5(3)
C26 C25 H25 116.3
C26 C25 Pd1 96.9(4)
Pd1 C25 H25 116.3
C24A C25A H25A 116.3
C24A C25A C26 118.6(15)
C24A C25A Pd1 78.9(9)
C26 C25A H25A 116.3
C26 C25A Pd1 103.5(9)
Pd1 C25A H25A 116.3
C25 C26 C27A 149.2(8)
C25A C26 C25 29.8(6)
C25A C26 C27 87.3(8)
C25A C26 C27A 119.4(10)
C27 C26 C25 117.0(5)
C27 C26 C27A 32.4(6)
O2 C26 C25 118.4(5)
O2 C26 C25A 148.0(8)
O2 C26 C27 124.6(5)
O2 C26 C27A 92.3(8)
O2 C26 O2A 21.3(9)
O2A C26 C25 97.1(9)
O2A C26 C25A 126.9(11)
O2A C26 C27 145.9(10)
O2A C26 C27A 113.6(11)
C26 C27 H27 117.9
C26 C27 Pd2 101.7(3)
C28 C27 C26 117.9(6)
C28 C27 H27 117.9
C28 C27 Pd2 74.1(4)
Pd2 C27 H27 117.9
C26 C27A H27A 115.9
C26 C27A Pd2 102.8(8)
C28A C27A C26 123.0(15)
C28A C27A H27A 115.9
C28A C27A Pd2 74.1(9)
Pd2 C27A H27A 115.9
C27 C28 H28 115.5
C27 C28 C29 124.9(6)
C27 C28 Pd2 72.0(3)
C29 C28 H28 115.5
C29 C28 Pd2 103.0(4)
Pd2 C28 H28 115.5
C27A C28A H28A 113.6
C27A C28A C29A 128.1(17)
C27A C28A Pd2 70.6(8)
C29A C28A H28A 113.6
C29A C28A Pd2 108.0(12)
Pd2 C28A H28A 113.6
C30 C29 C28 123.7(7)
C34 C29 C28 117.8(6)
C34 C29 C30 118.5(6)
C34A C29A C28A 118.4(17)
C34A C29A C30A 120.0
C30A C29A C28A 121.5(17)
C29A C34A H34A 120.0
C29A C34A C33A 120.0
C33A C34A H34A 120.0
C34A C33A H33A 120.0
C34A C33A C32A 120.0
C32A C33A H33A 120.0
C33A C32A H32A 120.0
C31A C32A C33A 120.0
C31A C32A H32A 120.0
C32A C31A H31A 120.0
C30A C31A C32A 120.0
C30A C31A H31A 120.0
C29A C30A H30A 120.0
C31A C30A C29A 120.0
C31A C30A H30A 120.0
C29 C30 H30 119.5
C29 C30 C31 121.0(6)
C31 C30 H30 119.5
C30 C31 H31 120.4
C32 C31 C30 119.3(7)
C32 C31 H31 120.4
C31 C32 H32 119.5
C31 C32 C33 121.0(7)
C33 C32 H32 119.5
C32 C33 H33 120.6
C32 C33 C34 118.8(7)
C34 C33 H33 120.6
C29 C34 C33 121.4(7)
C29 C34 H34 119.3
C33 C34 H34 119.3
C36 C35 H35 119.6
C36 C35 C40 120.7(8)
C40 C35 H35 119.6
C35 C36 H36 120.7
C35 C36 C37 118.7(9)
C37 C36 H36 120.7
C36 C37 H37 120.2
C38 C37 C36 119.6(9)
C38 C37 H37 120.2
C37 C38 H38 119.1
C39 C38 C37 121.8(9)
C39 C38 H38 119.1
C38 C39 H39 119.2
C38 C39 C40 121.6(9)
C40 C39 H39 119.2
C35 C40 C41 117.8(9)
C39 C40 C35 117.6(9)
C39 C40 C41 124.6(10)
C39A C40A C35A 120.0
C39A C40A C41A 120.1(11)
C35A C40A C41A 119.8(11)
C40A C39A H39A 120.0
C38A C39A C40A 120.0
C38A C39A H39A 120.0
C39A C38A H38A 120.0
C39A C38A C37A 120.0
C37A C38A H38A 120.0
C38A C37A H37A 120.0
C38A C37A C36A 120.0
C36A C37A H37A 120.0
C37A C36A H36A 120.0
C35A C36A C37A 120.0
C35A C36A H36A 120.0
C40A C35A H35A 120.0
C36A C35A C40A 120.0
C36A C35A H35A 120.0
C40 C41 H41 115.9
C40 C41 Pd1 98.6(7)
C42 C41 C40 125.3(8)
C42 C41 H41 115.9
C42 C41 Pd1 73.7(5)
Pd1 C41 H41 115.9
C40A C41A H41A 113.5
C40A C41A Pd1 107.1(10)
C42A C41A C40A 127.5(11)
C42A C41A H41A 113.5
C42A C41A Pd1 73.3(6)
Pd1 C41A H41A 113.5
C41 C42 H42 116.3
C41 C42 C43 119.7(8)
C41 C42 Pd1 73.6(5)
C43 C42 H42 116.3
C43 C42 Pd1 106.7(5)
Pd1 C42 H42 116.3
C41A C42A H42A 115.4
C41A C42A Pd1 68.8(6)
C43 C42A C41A 125.6(10)
C43 C42A H42A 115.4
C43 C42A Pd1 104.7(6)
Pd1 C42A H42A 115.4
C42 C43 C42A 30.5(5)
C42 C43 C44 118.4(6)
C42 C43 C44A 85.8(6)
C42A C43 C44 148.8(7)
C42A C43 C44A 116.3(7)
C44 C43 C44A 32.6(4)
O3 C43 C42 125.6(6)
O3 C43 C42A 95.1(7)
O3 C43 C44 115.9(6)
O3 C43 C44A 148.6(7)
O3 C43 O3A 21.1(9)
O3A C43 C42 146.7(8)
O3A C43 C42A 116.2(9)
O3A C43 C44 94.9(8)
O3A C43 C44A 127.5(9)
C43 C44 H44 117.2
C43 C44 Pd2 98.9(4)
C45 C44 C43 122.6(7)
C45 C44 H44 117.2
C45 C44 Pd2 71.4(4)
Pd2 C44 H44 117.2
C43 C44A H44A 118.1
C43 C44A Pd2 100.1(5)
C45A C44A C43 117.3(9)
C45A C44A H44A 118.1
C45A C44A Pd2 75.9(6)
Pd2 C44A H44A 118.1
C44 C45 H45 114.2
C44 C45 C46 125.7(8)
C44 C45 Pd2 71.4(4)
C46 C45 H45 114.2
C46 C45 Pd2 108.8(6)
Pd2 C45 H45 114.2
C44A C45A H45A 115.7
C44A C45A C47A 124.6(10)
C44A C45A Pd2 70.7(6)
C47A C45A H45A 115.7
C47A C45A Pd2 103.7(7)
Pd2 C45A H45A 115.7
C47 C46 C45 121.6(8)
C51 C46 C45 120.1(8)
C51 C46 C47 118.0(8)
C47A C46A H46A 120.0
C47A C46A C51A 120.0
C51A C46A H46A 120.0
C46A C47A C45A 116.1(9)
C48A C47A C45A 123.9(9)
C48A C47A C46A 120.0
C47A C48A H48A 120.0
C49A C48A C47A 120.0
C49A C48A H48A 120.0
C48A C49A H49A 120.0
C50A C49A C48A 120.0
C50A C49A H49A 120.0
C49A C50A H50A 120.0
C49A C50A C51A 120.0
C51A C50A H50A 120.0
C46A C51A H51A 120.0
C50A C51A C46A 120.0
C50A C51A H51A 120.0
C46 C47 H47 119.9
C48 C47 C46 120.1(9)
C48 C47 H47 119.9
C47 C48 H48 119.6
C49 C48 C47 120.8(8)
C49 C48 H48 119.6
C48 C49 H49 119.8
C48 C49 C50 120.4(9)
C50 C49 H49 119.8
C49 C50 H50 120.3
C49 C50 C51 119.3(10)
C51 C50 H50 120.3
C46 C51 C50 121.3(9)
C46 C51 H51 119.4
C50 C51 H51 119.4
C53 C52 H52 120.1
C53 C52 C57 119.9(8)
C57 C52 H52 120.1
C52 C53 H53 119.6
C52 C53 C54 120.7(7)
C54 C53 H53 119.6
C53 C54 H54 120.7
C53 C54 C55 118.6(7)
C55 C54 H54 120.7
C54 C55 H55 119.8
C56 C55 C54 120.4(7)
C56 C55 H55 119.8
C55 C56 H56 119.8
C55 C56 C57 120.4(7)
C57 C56 H56 119.8
C52 C57 C56 120.1(7)
C52 C57 H57 120.0
C56 C57 H57 120.0
C7A Pd1 C7 27.6(4)
C7A Pd1 C24A 139.7(6)
C7A Pd1 C42A 84.3(5)
C8 Pd1 C7 34.1(3)
C8 Pd1 C7A 29.0(4)
C8 Pd1 C24 103.4(2)
C8 Pd1 C24A 131.8(5)
C8 Pd1 C41 112.4(3)
C8 Pd1 C42 109.7(3)
C8 Pd1 C42A 98.4(4)
C8A Pd1 C7 22.2(6)
C8A Pd1 C7A 35.8(7)
C8A Pd1 C8 20.2(6)
C8A Pd1 C24 85.8(6)
C8A Pd1 C24A 113.3(7)
C8A Pd1 C25 119.4(6)
C8A Pd1 C41 126.1(6)
C8A Pd1 C41A 153.4(6)
C8A Pd1 C42 129.7(7)
C8A Pd1 C42A 116.6(7)
C24 Pd1 C7 90.3(2)
C24 Pd1 C7A 117.5(4)
C24 Pd1 C24A 28.6(4)
C24 Pd1 C41 141.8(3)
C24 Pd1 C42 140.6(3)
C24 Pd1 C42A 157.6(4)
C24A Pd1 C7 112.6(5)
C24A Pd1 C42A 129.8(5)
C25 Pd1 C7 126.9(2)
C25 Pd1 C7A 153.9(4)
C25 Pd1 C8 132.6(2)
C25 Pd1 C24 36.6(2)
C25 Pd1 C24A 21.5(4)
C25 Pd1 C41 114.0(3)
C25 Pd1 C41A 87.2(3)
C25 Pd1 C42 104.0(3)
C25 Pd1 C42A 121.8(4)
C25A Pd1 C7 114.9(5)
C25A Pd1 C7A 138.2(6)
C25A Pd1 C8 113.2(5)
C25A Pd1 C8A 102.4(7)
C25A Pd1 C24 30.7(5)
C25A Pd1 C24A 34.1(6)
C25A Pd1 C25 19.8(4)
C25A Pd1 C41 131.4(5)
C25A Pd1 C41A 103.5(5)
C25A Pd1 C42 113.3(5)
C25A Pd1 C42A 132.7(6)
C41 Pd1 C7 112.1(3)
C41 Pd1 C7A 90.4(4)
C41 Pd1 C24A 113.9(5)
C41 Pd1 C42 32.7(3)
C41 Pd1 C42A 22.7(3)
C41A Pd1 C7 139.5(3)
C41A Pd1 C7A 118.1(5)
C41A Pd1 C8 136.3(3)
C41A Pd1 C24 120.2(3)
C41A Pd1 C24A 91.9(5)
C41A Pd1 C41 28.0(3)
C41A Pd1 C42 30.0(4)
C41A Pd1 C42A 37.9(4)
C42 Pd1 C7 129.1(3)
C42 Pd1 C7A 101.6(5)
C42 Pd1 C24A 116.2(5)
C42 Pd1 C42A 19.5(3)
C42A Pd1 C7 111.0(4)
C10 Pd2 C11 36.9(3)
C10 Pd2 C27 97.7(3)
C10 Pd2 C27A 117.3(5)
C10 Pd2 C28 109.0(2)
C10 Pd2 C28A 84.9(4)
C10 Pd2 C44 122.7(3)
C10 Pd2 C45 158.5(3)
C10 Pd2 C45A 132.4(3)
C10A Pd2 C10 19.8(5)
C10A Pd2 C11 27.8(6)
C10A Pd2 C11A 31.5(9)
C10A Pd2 C27 110.4(6)
C10A Pd2 C27A 131.6(7)
C10A Pd2 C28 128.0(6)
C10A Pd2 C28A 102.9(7)
C10A Pd2 C44 104.6(6)
C10A Pd2 C44A 118.8(6)
C10A Pd2 C45 141.8(6)
C10A Pd2 C45A 118.8(6)
C11 Pd2 C27 134.6(2)
C11 Pd2 C27A 153.2(5)
C11 Pd2 C28 137.2(2)
C11 Pd2 C28A 118.3(4)
C11 Pd2 C44 88.3(3)
C11 Pd2 C45 121.6(3)
C11 Pd2 C45A 95.5(3)
C11A Pd2 C10 22.6(5)
C11A Pd2 C11 26.7(6)
C11A Pd2 C27 112.1(6)
C11A Pd2 C27A 127.3(7)
C11A Pd2 C28 110.9(6)
C11A Pd2 C28A 92.1(7)
C11A Pd2 C44 113.4(6)
C11A Pd2 C45 140.8(6)
C11A Pd2 C45A 114.9(7)
C27 Pd2 C28 33.9(2)
C27 Pd2 C28A 26.9(4)
C27A Pd2 C27 21.4(4)
C27A Pd2 C28 23.3(4)
C27A Pd2 C28A 35.3(5)
C27A Pd2 C44 118.5(5)
C27A Pd2 C45 84.2(5)
C27A Pd2 C45A 109.3(5)
C28A Pd2 C28 25.7(4)
C44 Pd2 C27 133.9(3)
C44 Pd2 C28 127.4(3)
C44 Pd2 C28A 152.3(4)
C44 Pd2 C45A 23.4(3)
C44A Pd2 C10 138.6(3)
C44A Pd2 C11 108.4(3)
C44A Pd2 C11A 134.5(7)
C44A Pd2 C27 111.9(3)
C44A Pd2 C27A 98.1(5)
C44A Pd2 C28 111.7(3)
C44A Pd2 C28A 133.3(5)
C44A Pd2 C44 22.1(3)
C44A Pd2 C45 27.6(3)
C44A Pd2 C45A 33.4(4)
C45 Pd2 C27 103.7(3)
C45 Pd2 C28 90.1(2)
C45 Pd2 C28A 115.3(4)
C45 Pd2 C44 37.3(3)
C45 Pd2 C45A 26.5(3)
C45A Pd2 C27 129.8(3)
C45A Pd2 C28 109.8(3)
C45A Pd2 C28A 135.3(5)
C53A C52A H52A 120.0
C53A C52A C57A 120.0
C57A C52A H52A 120.0
C52A C53A H53A 120.0
C52A C53A C54A 120.0
C54A C53A H53A 120.0
C53A C54A H54A 120.0
C53A C54A C55A 120.0
C55A C54A H54A 120.0
C54A C55A H55A 120.0
C56A C55A C54A 120.0
C56A C55A H55A 120.0
C55A C56A H56A 120.0
C55A C56A C57A 120.0
C57A C56A H56A 120.0
C52A C57A H57A 120.0
C56A C57A C52A 120.0
C56A C57A H57A 120.0

loop_
_geom_bond_atom_site_label_1
_geom_bond_atom_site_label_2
_geom_bond_distance
C1 H1 0.9500
C1 C2 1.379(10)
C1 C6 1.395(9)
C2 H2 0.9500
C2 C3 1.406(11)
C3 H3 0.9500
C3 C4 1.378(11)
C4 H4 0.9500
C4 C5 1.357(10)
C5 H5 0.9500
C5 C6 1.384(10)
C6 C7 1.500(10)
C6A C5A 1.3900
C6A C1A 1.3900
C6A C7A 1.47(2)
C5A H5A 0.9500
C5A C4A 1.3900
C4A H4A 0.9500
C4A C3A 1.3900
C3A H3A 0.9500
C3A C2A 1.3900
C2A H2A 0.9500
C2A C1A 1.3900
C1A H1A 0.9500
C7 H7 1.0000
C7 C8 1.334(10)
C7 Pd1 2.305(6)
C7A H7A 1.0000
C7A C8A 1.38(3)
C7A Pd1 2.279(14)
C8 H8 1.0000
C8 C9 1.478(8)
C8 Pd1 2.237(6)
C8A H8A 1.0000
C8A C9 1.55(2)
C8A Pd1 2.22(2)
C9 C10 1.486(9)
C9 C10A 1.48(2)
C9 O1 1.229(7)
C9 O1A 1.233(17)
C10 H10 1.0000
C10 C11 1.410(10)
C10 Pd2 2.226(6)
C10A H10A 1.0000
C10A C11A 1.19(3)
C10A Pd2 2.184(18)
C11 H11 1.0000
C11 C12 1.466(9)
C11 Pd2 2.229(5)
C11A H11A 1.0000
C11A C12A 1.47(3)
C11A Pd2 2.19(2)
C12 C13 1.396(9)
C12 C17 1.407(8)
C12A C13A 1.3900
C12A C17A 1.3900
C13A H13A 0.9500
C13A C14A 1.3900
C14A H14A 0.9500
C14A C15A 1.3900
C15A H15A 0.9500
C15A C16A 1.3900
C16A H16A 0.9500
C16A C17A 1.3900
C17A H17A 0.9500
C13 H13 0.9500
C13 C14 1.369(11)
C14 H14 0.9500
C14 C15 1.378(11)
C15 H15 0.9500
C15 C16 1.368(10)
C16 H16 0.9500
C16 C17 1.382(10)
C17 H17 0.9500
C18 H18 0.9500
C18 C19 1.377(10)
C18 C23 1.421(10)
C19 H19 0.9500
C19 C20 1.381(11)
C20 H20 0.9500
C20 C21 1.389(12)
C21 H21 0.9500
C21 C22 1.389(10)
C22 H22 0.9500
C22 C23 1.379(10)
C23 C24 1.471(10)
C23A C18A 1.3900
C23A C22A 1.3900
C23A C24A 1.51(2)
C18A H18A 0.9500
C18A C19A 1.3900
C19A H19A 0.9500
C19A C20A 1.3900
C20A H20A 0.9500
C20A C21A 1.3900
C21A H21A 0.9500
C21A C22A 1.3900
C22A H22A 0.9500
C24 H24 1.0000
C24 C25 1.407(9)
C24 Pd1 2.251(6)
C24A H24A 1.0000
C24A C25A 1.30(2)
C24A Pd1 2.284(15)
C25 H25 1.0000
C25 C26 1.504(8)
C25 Pd1 2.230(6)
C25A H25A 1.0000
C25A C26 1.426(18)
C25A Pd1 2.142(14)
C26 C27 1.492(7)
C26 C27A 1.516(18)
C26 O2 1.217(7)
C26 O2A 1.230(15)
C27 H27 1.0000
C27 C28 1.338(10)
C27 Pd2 2.281(6)
C27A H27A 1.0000
C27A C28A 1.37(2)
C27A Pd2 2.237(15)
C28 H28 1.0000
C28 C29 1.505(10)
C28 Pd2 2.307(5)
C28A H28A 1.0000
C28A C29A 1.50(2)
C28A Pd2 2.282(13)
C29 C30 1.392(10)
C29 C34 1.391(10)
C29A C34A 1.3900
C29A C30A 1.3900
C34A H34A 0.9500
C34A C33A 1.3900
C33A H33A 0.9500
C33A C32A 1.3900
C32A H32A 0.9500
C32A C31A 1.3900
C31A H31A 0.9500
C31A C30A 1.3900
C30A H30A 0.9500
C30 H30 0.9500
C30 C31 1.408(11)
C31 H31 0.9500
C31 C32 1.377(11)
C32 H32 0.9500
C32 C33 1.395(10)
C33 H33 0.9500
C33 C34 1.401(9)
C34 H34 0.9500
C35 H35 0.9500
C35 C36 1.401(14)
C35 C40 1.409(14)
C36 H36 0.9500
C36 C37 1.412(14)
C37 H37 0.9500
C37 C38 1.372(14)
C38 H38 0.9500
C38 C39 1.338(14)
C39 H39 0.9500
C39 C40 1.406(12)
C40 C41 1.527(15)
C40A C39A 1.3900
C40A C35A 1.3900
C40A C41A 1.485(18)
C39A H39A 0.9500
C39A C38A 1.3900
C38A H38A 0.9500
C38A C37A 1.3900
C37A H37A 0.9500
C37A C36A 1.3900
C36A H36A 0.9500
C36A C35A 1.3900
C35A H35A 0.9500
C41 H41 1.0000
C41 C42 1.269(13)
C41 Pd1 2.255(7)
C41A H41A 1.0000
C41A C42A 1.470(17)
C41A Pd1 2.231(10)
C42 H42 1.0000
C42 C43 1.460(10)
C42 Pd1 2.257(9)
C42A H42A 1.0000
C42A C43 1.470(14)
C42A Pd1 2.291(12)
C43 C44 1.501(10)
C43 C44A 1.526(11)
C43 O3 1.222(10)
C43 O3A 1.222(13)
C44 H44 1.0000
C44 C45 1.432(10)
C44 Pd2 2.242(7)
C44A H44A 1.0000
C44A C45A 1.280(16)
C44A Pd2 2.193(10)
C45 H45 1.0000
C45 C46 1.476(12)
C45 Pd2 2.242(7)
C45A H45A 1.0000
C45A C47A 1.526(13)
C45A Pd2 2.255(10)
C46 C47 1.404(11)
C46 C51 1.391(12)
C46A H46A 0.9500
C46A C47A 1.3900
C46A C51A 1.3900
C47A C48A 1.3900
C48A H48A 0.9500
C48A C49A 1.3900
C49A H49A 0.9500
C49A C50A 1.3900
C50A H50A 0.9500
C50A C51A 1.3900
C51A H51A 0.9500
C47 H47 0.9500
C47 C48 1.383(12)
C48 H48 0.9500
C48 C49 1.373(13)
C49 H49 0.9500
C49 C50 1.376(12)
C50 H50 0.9500
C50 C51 1.393(13)
C51 H51 0.9500
C52 H52 0.9500
C52 C53 1.362(12)
C52 C57 1.371(12)
C53 H53 0.9500
C53 C54 1.383(12)
C54 H54 0.9500
C54 C55 1.393(11)
C55 H55 0.9500
C55 C56 1.352(10)
C56 H56 0.9500
C56 C57 1.375(12)
C57 H57 0.9500
C52A H52A 0.9500
C52A C53A 1.3900
C52A C57A 1.3900
C53A H53A 0.9500
C53A C54A 1.3900
C54A H54A 0.9500
C54A C55A 1.3900
C55A H55A 0.9500
C55A C56A 1.3900
C56A H56A 0.9500
C56A C57A 1.3900
C57A H57A 0.9500

loop_
_geom_torsion_atom_site_label_1
_geom_torsion_atom_site_label_2
_geom_torsion_atom_site_label_3
_geom_torsion_atom_site_label_4
_geom_torsion
C1 C2 C3 C4 2.9(11)
C1 C6 C7 C8 -177.5(6)
C1 C6 C7 Pd1 -102.7(6)
C2 C1 C6 C5 0.4(9)
C2 C1 C6 C7 -178.5(7)
C2 C3 C4 C5 -0.5(10)
C3 C4 C5 C6 -2.0(10)
C4 C5 C6 C1 2.0(9)
C4 C5 C6 C7 -179.1(7)
C5 C6 C7 C8 3.7(10)
C5 C6 C7 Pd1 78.4(7)
C6 C1 C2 C3 -2.8(10)
C6 C7 C8 C9 -170.5(5)
C6 C7 C8 Pd1 92.4(6)
C6 C7 Pd1 C7A -65.5(10)
C6 C7 Pd1 C8 -122.6(7)
C6 C7 Pd1 C8A -158.4(19)
C6 C7 Pd1 C24 123.4(4)
C6 C7 Pd1 C24A 105.1(6)
C6 C7 Pd1 C25 123.7(4)
C6 C7 Pd1 C25A 142.3(6)
C6 C7 Pd1 C41 -24.9(5)
C6 C7 Pd1 C41A -17.8(7)
C6 C7 Pd1 C42 -57.7(6)
C6 C7 Pd1 C42A -49.3(6)
C6A C5A C4A C3A 0.0
C6A C7A C8A C9 165.5(16)
C6A C7A C8A Pd1 -101.0(18)
C6A C7A Pd1 C7 83.6(17)
C6A C7A Pd1 C8 160.0(19)
C6A C7A Pd1 C8A 124(2)
C6A C7A Pd1 C24 93.7(14)
C6A C7A Pd1 C24A 70.1(17)
C6A C7A Pd1 C25 100.6(16)
C6A C7A Pd1 C25A 123.0(15)
C6A C7A Pd1 C41 -59.2(14)
C6A C7A Pd1 C41A -63.4(15)
C6A C7A Pd1 C42 -90.2(14)
C6A C7A Pd1 C42A -81.2(15)
C5A C6A C1A C2A 0.0
C5A C6A C7A C8A -174.5(16)
C5A C6A C7A Pd1 105.7(15)
C5A C4A C3A C2A 0.0
C4A C3A C2A C1A 0.0
C3A C2A C1A C6A 0.0
C1A C6A C5A C4A 0.0
C1A C6A C7A C8A 10(2)
C1A C6A C7A Pd1 -69.7(15)
C7 C8 C9 C8A -5.2(15)
C7 C8 C9 C10 -179.7(5)
C7 C8 C9 C10A 177.8(8)
C7 C8 C9 O1 0.2(12)
C7 C8 C9 O1A -5(4)
C7 C8 Pd1 C7A -53.5(9)
C7 C8 Pd1 C8A 39.9(18)
C7 C8 Pd1 C24 69.9(5)
C7 C8 Pd1 C24A 66.3(8)
C7 C8 Pd1 C25 95.5(5)
C7 C8 Pd1 C25A 100.6(7)
C7 C8 Pd1 C41 -96.7(5)
C7 C8 Pd1 C41A -114.7(6)
C7 C8 Pd1 C42 -131.6(5)
C7 C8 Pd1 C42A -115.3(5)
C7A C6A C5A C4A -175(2)
C7A C6A C1A C2A 175.6(19)
C7A C8A C9 C8 2.7(9)
C7A C8A C9 C10 12(3)
C7A C8A C9 C10A 6(2)
C7A C8A C9 O1 -172.9(18)
C7A C8A C9 O1A -177(3)
C7A C8A Pd1 C7 52.4(14)
C7A C8A Pd1 C8 -55.7(16)
C7A C8A Pd1 C24 153.5(13)
C7A C8A Pd1 C24A 145.4(11)
C7A C8A Pd1 C25 168.5(10)
C7A C8A Pd1 C25A 179.4(12)
C7A C8A Pd1 C41 -3.9(17)
C7A C8A Pd1 C41A -14(2)
C7A C8A Pd1 C42 -45.4(16)
C7A C8A Pd1 C42A -28.1(15)
C8 C7 Pd1 C7A 57.1(10)
C8 C7 Pd1 C8A -35.8(16)
C8 C7 Pd1 C24 -114.0(5)
C8 C7 Pd1 C24A -132.3(6)
C8 C7 Pd1 C25 -113.7(5)
C8 C7 Pd1 C25A -95.1(7)
C8 C7 Pd1 C41 97.8(5)
C8 C7 Pd1 C41A 104.8(7)
C8 C7 Pd1 C42 65.0(6)
C8 C7 Pd1 C42A 73.3(6)
C8 C9 C10 C11 -6.9(8)
C8 C9 C10 Pd2 68.1(5)
C8 C9 C10A C11A 175.9(18)
C8 C9 C10A Pd2 96.1(8)
C8A C7A Pd1 C7 -40.3(12)
C8A C7A Pd1 C8 36.1(11)
C8A C7A Pd1 C24 -30.2(14)
C8A C7A Pd1 C24A -53.8(17)
C8A C7A Pd1 C25 -23.3(19)
C8A C7A Pd1 C25A -0.8(18)
C8A C7A Pd1 C41 176.9(13)
C8A C7A Pd1 C41A 172.8(13)
C8A C7A Pd1 C42 146.0(13)
C8A C7A Pd1 C42A 154.9(14)
C8A C9 C10 C11 -12.1(17)
C8A C9 C10 Pd2 62.8(16)
C8A C9 C10A C11A 174.2(17)
C8A C9 C10A Pd2 94.4(12)
C9 C8 Pd1 C7 -116.7(7)
C9 C8 Pd1 C7A -170.2(11)
C9 C8 Pd1 C8A -76.8(19)
C9 C8 Pd1 C24 -46.8(4)
C9 C8 Pd1 C24A -50.4(7)
C9 C8 Pd1 C25 -21.2(6)
C9 C8 Pd1 C25A -16.1(7)
C9 C8 Pd1 C41 146.6(4)
C9 C8 Pd1 C41A 128.6(5)
C9 C8 Pd1 C42 111.6(4)
C9 C8 Pd1 C42A 128.0(5)
C9 C8A Pd1 C7 176(3)
C9 C8A Pd1 C7A 123.3(19)
C9 C8A Pd1 C8 67.6(19)
C9 C8A Pd1 C24 -83.2(10)
C9 C8A Pd1 C24A -91.2(12)
C9 C8A Pd1 C25 -68.2(12)
C9 C8A Pd1 C25A -57.2(12)
C9 C8A Pd1 C41 119.5(9)
C9 C8A Pd1 C41A 109.0(15)
C9 C8A Pd1 C42 77.9(12)
C9 C8A Pd1 C42A 95.2(11)
C9 C10 C11 C12 -168.6(5)
C9 C10 C11 Pd2 91.2(5)
C9 C10 Pd2 C10A -72(2)
C9 C10 Pd2 C11 -121.0(6)
C9 C10 Pd2 C11A -169(2)
C9 C10 Pd2 C27 59.7(4)
C9 C10 Pd2 C27A 68.8(7)
C9 C10 Pd2 C28 92.6(4)
C9 C10 Pd2 C28A 83.4(5)
C9 C10 Pd2 C44 -97.2(5)
C9 C10 Pd2 C44A -76.6(7)
C9 C10 Pd2 C45 -115.6(8)
C9 C10 Pd2 C45A -124.2(5)
C9 C10A C11A C12A 169.9(18)
C9 C10A C11A Pd2 -95.6(15)
C9 C10A Pd2 C10 73.3(19)
C9 C10A Pd2 C11 175(2)
C9 C10A Pd2 C11A 120(2)
C9 C10A Pd2 C27 20.7(12)
C9 C10A Pd2 C27A 24.1(16)
C9 C10A Pd2 C28 54.3(13)
C9 C10A Pd2 C28A 47.7(11)
C9 C10A Pd2 C44 -128.7(9)
C9 C10A Pd2 C44A -110.4(10)
C9 C10A Pd2 C45 -131.0(8)
C9 C10A Pd2 C45A -148.7(8)
C10 C9 C10A C11A 0.4(14)
C10 C9 C10A Pd2 -79.4(14)
C10 C11 C12 C13 170.5(6)
C10 C11 C12 C17 -13.1(10)
C10 C11 Pd2 C10A -33.5(11)
C10 C11 Pd2 C11A 39.2(13)
C10 C11 Pd2 C27 0.9(6)
C10 C11 Pd2 C27A 19.6(12)
C10 C11 Pd2 C28 50.3(6)
C10 C11 Pd2 C28A 27.8(7)
C10 C11 Pd2 C44 -160.2(5)
C10 C11 Pd2 C44A -150.8(5)
C10 C11 Pd2 C45 -177.7(5)
C10 C11 Pd2 C45A 177.6(5)
C10A C9 C10 C11 -1.8(14)
C10A C9 C10 Pd2 73.2(15)
C10A C11A C12A C13A 0(3)
C10A C11A C12A C17A 179(3)
C10A C11A Pd2 C10 40.1(16)
C10A C11A Pd2 C11 -58.4(15)
C10A C11A Pd2 C27 93.2(16)
C10A C11A Pd2 C27A 110.6(16)
C10A C11A Pd2 C28 129.7(15)
C10A C11A Pd2 C28A 111.6(17)
C10A C11A Pd2 C44 -79.5(17)
C10A C11A Pd2 C44A -71.7(19)
C10A C11A Pd2 C45 -112.2(17)
C10A C11A Pd2 C45A -105.1(16)
C11 C10 Pd2 C10A 49.4(19)
C11 C10 Pd2 C11A -47.7(17)
C11 C10 Pd2 C27 -179.4(4)
C11 C10 Pd2 C27A -170.2(6)
C11 C10 Pd2 C28 -146.4(4)
C11 C10 Pd2 C28A -155.6(6)
C11 C10 Pd2 C44 23.8(6)
C11 C10 Pd2 C44A 44.4(8)
C11 C10 Pd2 C45 5.4(11)
C11 C10 Pd2 C45A -3.3(7)
C11 C12 C13 C14 175.4(9)
C11 C12 C17 C16 -175.9(10)
C11A C10A Pd2 C10 -46.8(19)
C11A C10A Pd2 C11 55.2(14)
C11A C10A Pd2 C27 -99.4(16)
C11A C10A Pd2 C27A -96.0(17)
C11A C10A Pd2 C28 -65.8(18)
C11A C10A Pd2 C28A -72.4(17)
C11A C10A Pd2 C44 111.2(16)
C11A C10A Pd2 C44A 129.5(16)
C11A C10A Pd2 C45 108.9(17)
C11A C10A Pd2 C45A 91.2(17)
C11A C12A C13A C14A 179(3)
C11A C12A C17A C16A -179(3)
C12 C11 Pd2 C10 -121.6(7)
C12 C11 Pd2 C10A -155.1(15)
C12 C11 Pd2 C11A -82.4(15)
C12 C11 Pd2 C27 -120.7(5)
C12 C11 Pd2 C27A -102.0(12)
C12 C11 Pd2 C28 -71.2(6)
C12 C11 Pd2 C28A -93.7(6)
C12 C11 Pd2 C44 78.3(5)
C12 C11 Pd2 C44A 87.6(6)
C12 C11 Pd2 C45 60.8(5)
C12 C11 Pd2 C45A 56.0(5)
C12 C13 C14 C15 0.6(10)
C12A C11A Pd2 C10 169(3)
C12A C11A Pd2 C10A 129(2)
C12A C11A Pd2 C11 70.7(17)
C12A C11A Pd2 C27 -137.7(13)
C12A C11A Pd2 C27A -120.3(15)
C12A C11A Pd2 C28 -101.2(14)
C12A C11A Pd2 C28A -119.3(15)
C12A C11A Pd2 C44 49.6(16)
C12A C11A Pd2 C44A 57.4(18)
C12A C11A Pd2 C45 17(2)
C12A C11A Pd2 C45A 24.0(16)
C12A C13A C14A C15A 0.0
C13A C12A C17A C16A 0.0
C13A C14A C15A C16A 0.0
C14A C15A C16A C17A 0.0
C15A C16A C17A C12A 0.0
C17A C12A C13A C14A 0.0
C13 C12 C17 C16 0.7(9)
C13 C14 C15 C16 0.6(11)
C14 C15 C16 C17 -1.2(11)
C15 C16 C17 C12 0.5(10)
C17 C12 C13 C14 -1.2(9)
C18 C19 C20 C21 0.4(11)
C18 C23 C24 C25 13.2(10)
C18 C23 C24 Pd1 -67.3(8)
C19 C18 C23 C22 0.7(9)
C19 C18 C23 C24 178.3(8)
C19 C20 C21 C22 0.1(10)
C20 C21 C22 C23 -0.2(10)
C21 C22 C23 C18 -0.2(9)
C21 C22 C23 C24 -177.9(7)
C22 C23 C24 C25 -169.2(6)
C22 C23 C24 Pd1 110.3(6)
C23 C18 C19 C20 -0.8(10)
C23 C24 C25 C26 171.3(5)
C23 C24 C25 Pd1 -102.6(5)
C23 C24 Pd1 C7 -59.9(5)
C23 C24 Pd1 C7A -64.6(7)
C23 C24 Pd1 C8 -91.7(5)
C23 C24 Pd1 C8A -81.7(8)
C23 C24 Pd1 C24A 82.7(11)
C23 C24 Pd1 C25 120.5(7)
C23 C24 Pd1 C25A 155.2(11)
C23 C24 Pd1 C41 68.0(7)
C23 C24 Pd1 C41A 92.0(6)
C23 C24 Pd1 C42 121.4(6)
C23 C24 Pd1 C42A 102.0(11)
C23A C18A C19A C20A 0.0
C23A C24A C25A C26 -171.3(13)
C23A C24A C25A Pd1 89.3(16)
C23A C24A Pd1 C7 -25.2(13)
C23A C24A Pd1 C7A -18.5(16)
C23A C24A Pd1 C8 -59.0(14)
C23A C24A Pd1 C8A -49.4(14)
C23A C24A Pd1 C24 -66.4(13)
C23A C24A Pd1 C25 -161(2)
C23A C24A Pd1 C25A -126.7(17)
C23A C24A Pd1 C41 103.8(12)
C23A C24A Pd1 C41A 121.7(12)
C23A C24A Pd1 C42 139.9(11)
C23A C24A Pd1 C42A 123.1(12)
C18A C23A C22A C21A 0.0
C18A C23A C24A C25A -178.1(18)
C18A C23A C24A Pd1 -106.8(15)
C18A C19A C20A C21A 0.0
C19A C20A C21A C22A 0.0
C20A C21A C22A C23A 0.0
C22A C23A C18A C19A 0.0
C22A C23A C24A C25A 4(2)
C22A C23A C24A Pd1 75.1(14)
C24 C25 C26 C25A 4.0(12)
C24 C25 C26 C27 -1.5(7)
C24 C25 C26 C27A 3.1(15)
C24 C25 C26 O2 178.7(7)
C24 C25 C26 O2A 179.6(14)
C24 C25 Pd1 C7 -0.5(5)
C24 C25 Pd1 C7A -10.3(12)
C24 C25 Pd1 C8 -44.8(5)
C24 C25 Pd1 C8A -25.7(9)
C24 C25 Pd1 C24A 53.2(13)
C24 C25 Pd1 C25A -58.8(16)
C24 C25 Pd1 C41 147.6(4)
C24 C25 Pd1 C41A 155.6(5)
C24 C25 Pd1 C42 -179.4(4)
C24 C25 Pd1 C42A 171.8(5)
C24A C23A C18A C19A -178.2(18)
C24A C23A C22A C21A 178.2(18)
C24A C25A C26 C25 -0.3(9)
C24A C25A C26 C27 174.7(13)
C24A C25A C26 C27A 179.1(12)
C24A C25A C26 O2 -9(2)
C24A C25A C26 O2A -6(2)
C24A C25A Pd1 C7 -94.0(11)
C24A C25A Pd1 C7A -112.9(12)
C24A C25A Pd1 C8 -131.4(10)
C24A C25A Pd1 C8A -113.4(12)
C24A C25A Pd1 C24 -54.6(10)
C24A C25A Pd1 C25 37.4(14)
C24A C25A Pd1 C41 70.1(12)
C24A C25A Pd1 C41A 72.9(11)
C24A C25A Pd1 C42 102.8(10)
C24A C25A Pd1 C42A 100.8(11)
C25 C24 Pd1 C7 179.6(4)
C25 C24 Pd1 C7A 174.9(6)
C25 C24 Pd1 C8 147.8(4)
C25 C24 Pd1 C8A 157.8(7)
C25 C24 Pd1 C24A -37.8(9)
C25 C24 Pd1 C25A 34.7(8)
C25 C24 Pd1 C41 -52.5(6)
C25 C24 Pd1 C41A -28.5(6)
C25 C24 Pd1 C42 0.9(6)
C25 C24 Pd1 C42A -18.5(11)
C25 C26 C27 C28 -178.8(5)
C25 C26 C27 Pd2 103.1(4)
C25 C26 C27A C28A -10(2)
C25 C26 C27A Pd2 69.6(14)
C25A C24A Pd1 C7 101.5(11)
C25A C24A Pd1 C7A 108.2(13)
C25A C24A Pd1 C8 67.7(12)
C25A C24A Pd1 C8A 77.3(13)
C25A C24A Pd1 C24 60.4(10)
C25A C24A Pd1 C25 -34.2(12)
C25A C24A Pd1 C41 -129.5(10)
C25A C24A Pd1 C41A -111.6(11)
C25A C24A Pd1 C42 -93.4(10)
C25A C24A Pd1 C42A -110.2(11)
C25A C26 C27 C28 178.4(8)
C25A C26 C27 Pd2 100.4(7)
C25A C26 C27A C28A -10.1(17)
C25A C26 C27A Pd2 69.1(10)
C26 C25 Pd1 C7 124.4(4)
C26 C25 Pd1 C7A 114.6(10)
C26 C25 Pd1 C8 80.1(5)
C26 C25 Pd1 C8A 99.2(8)
C26 C25 Pd1 C24 124.9(6)
C26 C25 Pd1 C24A 178.0(15)
C26 C25 Pd1 C25A 66.1(16)
C26 C25 Pd1 C41 -87.6(4)
C26 C25 Pd1 C41A -79.5(5)
C26 C25 Pd1 C42 -54.5(4)
C26 C25 Pd1 C42A -63.3(6)
C26 C25A Pd1 C7 149.0(7)
C26 C25A Pd1 C7A 130.0(9)
C26 C25A Pd1 C8 111.5(8)
C26 C25A Pd1 C8A 129.5(10)
C26 C25A Pd1 C24 -171.7(16)
C26 C25A Pd1 C24A -117.1(15)
C26 C25A Pd1 C25 -79.7(16)
C26 C25A Pd1 C41 -47.0(12)
C26 C25A Pd1 C41A -44.2(10)
C26 C25A Pd1 C42 -14.3(10)
C26 C25A Pd1 C42A -16.2(13)
C26 C27 C28 C29 171.4(6)
C26 C27 C28 Pd2 -95.0(5)
C26 C27 Pd2 C10 -131.2(4)
C26 C27 Pd2 C10A -115.4(7)
C26 C27 Pd2 C11 -131.8(4)
C26 C27 Pd2 C11A -149.2(7)
C26 C27 Pd2 C27A 71.6(13)
C26 C27 Pd2 C28 116.0(6)
C26 C27 Pd2 C28A 166.5(11)
C26 C27 Pd2 C44 21.5(6)
C26 C27 Pd2 C44A 19.2(5)
C26 C27 Pd2 C45 47.0(4)
C26 C27 Pd2 C45A 52.5(6)
C26 C27A C28A C29A -166.8(15)
C26 C27A C28A Pd2 95.2(12)
C26 C27A Pd2 C10 -95.4(8)
C26 C27A Pd2 C10A -78.6(12)
C26 C27A Pd2 C11 -108.4(10)
C26 C27A Pd2 C11A -119.4(10)
C26 C27A Pd2 C27 -69.8(13)
C26 C27A Pd2 C28 -169.8(19)
C26 C27A Pd2 C28A -121.1(15)
C26 C27A Pd2 C44 71.2(10)
C26 C27A Pd2 C44A 62.3(9)
C26 C27A Pd2 C45 86.3(8)
C26 C27A Pd2 C45A 94.8(9)
C27 C26 C27A C28A -1.8(8)
C27 C26 C27A Pd2 77.4(11)
C27 C28 C29 C30 -4.5(11)
C27 C28 C29 C34 175.8(7)
C27 C28 Pd2 C10 -75.0(5)
C27 C28 Pd2 C10A -68.3(9)
C27 C28 Pd2 C11 -104.3(5)
C27 C28 Pd2 C11A -99.0(8)
C27 C28 Pd2 C27A 40.0(11)
C27 C28 Pd2 C28A -53.5(9)
C27 C28 Pd2 C44 115.3(5)
C27 C28 Pd2 C44A 97.3(5)
C27 C28 Pd2 C45 114.9(4)
C27 C28 Pd2 C45A 133.0(5)
C27A C26 C27 C28 5.6(11)
C27A C26 C27 Pd2 -72.4(12)
C27A C28A C29A C34A -12(2)
C27A C28A C29A C30A 172.5(15)
C27A C28A Pd2 C10 -157.2(11)
C27A C28A Pd2 C10A -148.8(12)
C27A C28A Pd2 C11 -173.6(9)
C27A C28A Pd2 C11A -178.6(12)
C27A C28A Pd2 C27 -39.0(9)
C27A C28A Pd2 C28 43.2(10)
C27A C28A Pd2 C44 23.8(17)
C27A C28A Pd2 C44A 4.7(14)
C27A C28A Pd2 C45 30.4(12)
C27A C28A Pd2 C45A 51.9(13)
C28 C27 Pd2 C10 112.8(4)
C28 C27 Pd2 C10A 128.6(7)
C28 C27 Pd2 C11 112.3(5)
C28 C27 Pd2 C11A 94.8(8)
C28 C27 Pd2 C27A -44.4(12)
C28 C27 Pd2 C28A 50.5(9)
C28 C27 Pd2 C44 -94.5(5)
C28 C27 Pd2 C44A -96.7(5)
C28 C27 Pd2 C45 -69.0(4)
C28 C27 Pd2 C45A -63.4(6)
C28 C29 C30 C31 177.0(8)
C28 C29 C34 C33 -176.5(8)
C28A C27A Pd2 C10 25.7(12)
C28A C27A Pd2 C10A 42.5(15)
C28A C27A Pd2 C11 12.6(18)
C28A C27A Pd2 C11A 1.7(15)
C28A C27A Pd2 C27 51.3(12)
C28A C27A Pd2 C28 -48.7(10)
C28A C27A Pd2 C44 -167.7(9)
C28A C27A Pd2 C44A -176.6(10)
C28A C27A Pd2 C45 -152.7(11)
C28A C27A Pd2 C45A -144.1(10)
C28A C29A C34A C33A -175.8(19)
C28A C29A C30A C31A 176(2)
C29 C28 Pd2 C10 47.8(5)
C29 C28 Pd2 C10A 54.5(9)
C29 C28 Pd2 C11 18.5(6)
C29 C28 Pd2 C11A 23.9(8)
C29 C28 Pd2 C27 122.8(6)
C29 C28 Pd2 C27A 162.9(14)
C29 C28 Pd2 C28A 69.4(10)
C29 C28 Pd2 C44 -121.8(5)
C29 C28 Pd2 C44A -139.9(5)
C29 C28 Pd2 C45 -122.2(4)
C29 C28 Pd2 C45A -104.1(5)
C29 C30 C31 C32 0.4(10)
C29A C28A Pd2 C10 77.8(12)
C29A C28A Pd2 C10A 86.3(13)
C29A C28A Pd2 C11 61.5(13)
C29A C28A Pd2 C11A 56.4(13)
C29A C28A Pd2 C27 -164.0(18)
C29A C28A Pd2 C27A -125.0(17)
C29A C28A Pd2 C28 -81.8(14)
C29A C28A Pd2 C44 -101.2(14)
C29A C28A Pd2 C44A -120.3(12)
C29A C28A Pd2 C45 -94.6(12)
C29A C28A Pd2 C45A -73.0(13)
C29A C34A C33A C32A 0.0
C34A C29A C30A C31A 0.0
C34A C33A C32A C31A 0.0
C33A C32A C31A C30A 0.0
C32A C31A C30A C29A 0.0
C30A C29A C34A C33A 0.0
C30 C29 C34 C33 3.7(9)
C30 C31 C32 C33 2.1(10)
C31 C32 C33 C34 -1.6(10)
C32 C33 C34 C29 -1.3(10)
C34 C29 C30 C31 -3.2(9)
C35 C36 C37 C38 0.6(13)
C35 C40 C41 C42 179.0(11)
C35 C40 C41 Pd1 -104.9(10)
C36 C35 C40 C39 -0.6(12)
C36 C35 C40 C41 -178.8(13)
C36 C37 C38 C39 1.2(13)
C37 C38 C39 C40 -2.6(13)
C38 C39 C40 C35 2.3(12)
C38 C39 C40 C41 -179.6(13)
C39 C40 C41 C42 0.9(19)
C39 C40 C41 Pd1 77.0(13)
C40 C35 C36 C37 -0.8(13)
C40 C41 C42 C43 -170.8(9)
C40 C41 C42 Pd1 89.1(10)
C40 C41 Pd1 C7 106.8(6)
C40 C41 Pd1 C7A 124.3(7)
C40 C41 Pd1 C8 143.7(5)
C40 C41 Pd1 C8A 126.6(10)
C40 C41 Pd1 C24 -14.9(8)
C40 C41 Pd1 C24A -22.5(8)
C40 C41 Pd1 C25 -46.1(6)
C40 C41 Pd1 C25A -57.7(9)
C40 C41 Pd1 C41A -63.4(9)
C40 C41 Pd1 C42 -124.4(8)
C40 C41 Pd1 C42A -161.5(13)
C40A C39A C38A C37A 0.0
C40A C41A C42A C43 167.7(13)
C40A C41A C42A Pd1 -99.0(14)
C40A C41A Pd1 C7 72.4(10)
C40A C41A Pd1 C7A 95.3(10)
C40A C41A Pd1 C8 124.0(8)
C40A C41A Pd1 C8A 104.7(18)
C40A C41A Pd1 C24 -61.2(9)
C40A C41A Pd1 C24A -56.7(9)
C40A C41A Pd1 C25 -77.7(8)
C40A C41A Pd1 C25A -89.1(10)
C40A C41A Pd1 C41 86.4(12)
C40A C41A Pd1 C42 157.3(12)
C40A C41A Pd1 C42A 125.0(11)
C39A C40A C35A C36A 0.0
C39A C40A C41A C42A -171.3(11)
C39A C40A C41A Pd1 107.0(13)
C39A C38A C37A C36A 0.0
C38A C37A C36A C35A 0.0
C37A C36A C35A C40A 0.0
C35A C40A C39A C38A 0.0
C35A C40A C41A C42A 11.1(18)
C35A C40A C41A Pd1 -70.7(12)
C41 C42 C43 C42A -2.6(10)
C41 C42 C43 C44 -178.2(7)
C41 C42 C43 C44A -179.8(8)
C41 C42 C43 O3 -0.3(15)
C41 C42 C43 O3A 3(3)
C41 C42 Pd1 C7 68.4(7)
C41 C42 Pd1 C7A 72.1(7)
C41 C42 Pd1 C8 101.0(6)
C41 C42 Pd1 C8A 97.3(10)
C41 C42 Pd1 C24 -113.3(6)
C41 C42 Pd1 C24A -93.8(7)
C41 C42 Pd1 C25 -112.8(6)
C41 C42 Pd1 C25A -131.3(7)
C41 C42 Pd1 C41A -55.2(7)
C41 C42 Pd1 C42A 44.3(13)
C41A C40A C39A C38A -177.7(17)
C41A C40A C35A C36A 177.7(17)
C41A C42A C43 C42 1.8(8)
C41A C42A C43 C44 9(2)
C41A C42A C43 C44A 4.9(13)
C41A C42A C43 O3 -176.3(13)
C41A C42A C43 O3A -175.0(16)
C41A C42A Pd1 C7 146.5(6)
C41A C42A Pd1 C7A 154.0(8)
C41A C42A Pd1 C8 179.4(6)
C41A C42A Pd1 C8A 170.0(9)
C41A C42A Pd1 C24 -14.1(14)
C41A C42A Pd1 C24A -2.2(10)
C41A C42A Pd1 C25 -27.0(8)
C41A C42A Pd1 C25A -47.9(10)
C41A C42A Pd1 C41 49.1(10)
C41A C42A Pd1 C42 -53.3(13)
C42 C41 Pd1 C7 -128.9(6)
C42 C41 Pd1 C7A -111.3(7)
C42 C41 Pd1 C8 -91.9(6)
C42 C41 Pd1 C8A -109.0(10)
C42 C41 Pd1 C24 109.5(7)
C42 C41 Pd1 C24A 101.9(8)
C42 C41 Pd1 C25 78.3(6)
C42 C41 Pd1 C25A 66.7(9)
C42 C41 Pd1 C41A 61.0(8)
C42 C41 Pd1 C42A -37.1(10)
C42 C43 C44 C45 -3.9(9)
C42 C43 C44 Pd2 69.5(6)
C42 C43 C44A C45A 178.3(9)
C42 C43 C44A Pd2 99.0(5)
C42A C41A Pd1 C7 -52.6(9)
C42A C41A Pd1 C7A -29.7(9)
C42A C41A Pd1 C8 -0.9(9)
C42A C41A Pd1 C8A -20.2(18)
C42A C41A Pd1 C24 173.9(6)
C42A C41A Pd1 C24A 178.3(8)
C42A C41A Pd1 C25 157.3(7)
C42A C41A Pd1 C25A 145.9(8)
C42A C41A Pd1 C41 -38.5(7)
C42A C41A Pd1 C42 32.4(6)
C42A C43 C44 C45 -8.2(16)
C42A C43 C44 Pd2 65.2(13)
C42A C43 C44A C45A 176.8(9)
C42A C43 C44A Pd2 97.5(7)
C43 C42 Pd1 C7 -48.4(6)
C43 C42 Pd1 C7A -44.7(6)
C43 C42 Pd1 C8 -15.7(6)
C43 C42 Pd1 C8A -19.5(10)
C43 C42 Pd1 C24 129.9(5)
C43 C42 Pd1 C24A 149.4(6)
C43 C42 Pd1 C25 130.5(5)
C43 C42 Pd1 C25A 111.9(7)
C43 C42 Pd1 C41 -116.8(8)
C43 C42 Pd1 C41A -172.0(10)
C43 C42 Pd1 C42A -72.4(14)
C43 C42A Pd1 C7 -90.6(7)
C43 C42A Pd1 C7A -83.1(8)
C43 C42A Pd1 C8 -57.7(7)
C43 C42A Pd1 C8A -67.0(10)
C43 C42A Pd1 C24 108.9(10)
C43 C42A Pd1 C24A 120.7(8)
C43 C42A Pd1 C25 96.0(7)
C43 C42A Pd1 C25A 75.1(10)
C43 C42A Pd1 C41 172.1(16)
C43 C42A Pd1 C41A 123.0(10)
C43 C42A Pd1 C42 69.7(13)
C43 C44 C45 C46 -171.1(7)
C43 C44 C45 Pd2 88.7(6)
C43 C44 Pd2 C10 69.5(5)
C43 C44 Pd2 C10A 60.8(7)
C43 C44 Pd2 C11 83.5(4)
C43 C44 Pd2 C11A 92.8(8)
C43 C44 Pd2 C27 -77.8(5)
C43 C44 Pd2 C27A -96.4(7)
C43 C44 Pd2 C28 -122.2(4)
C43 C44 Pd2 C28A -111.7(10)
C43 C44 Pd2 C44A -72.3(10)
C43 C44 Pd2 C45 -121.5(7)
C43 C44 Pd2 C45A -168.4(11)
C43 C44A C45A C47A 172.1(9)
C43 C44A C45A Pd2 -94.3(7)
C43 C44A Pd2 C10 18.2(9)
C43 C44A Pd2 C10A 16.3(10)
C43 C44A Pd2 C11 44.5(6)
C43 C44A Pd2 C11A 50.7(11)
C43 C44A Pd2 C27 -114.2(5)
C43 C44A Pd2 C27A -131.1(7)
C43 C44A Pd2 C28 -150.8(5)
C43 C44A Pd2 C28A -133.9(7)
C43 C44A Pd2 C44 70.1(10)
C43 C44A Pd2 C45 168.4(12)
C43 C44A Pd2 C45A 115.8(9)
C44 C43 C44A C45A 1.0(7)
C44 C43 C44A Pd2 -78.3(9)
C44 C45 C46 C47 163.3(8)
C44 C45 C46 C51 -21.5(12)
C44 C45 Pd2 C10 26.0(10)
C44 C45 Pd2 C10A 3.6(12)
C44 C45 Pd2 C11 29.8(6)
C44 C45 Pd2 C11A 55.0(11)
C44 C45 Pd2 C27 -149.1(5)
C44 C45 Pd2 C27A -157.9(7)
C44 C45 Pd2 C28 179.5(5)
C44 C45 Pd2 C28A -175.0(6)
C44 C45 Pd2 C44A -37.9(7)
C44 C45 Pd2 C45A 40.4(7)
C44A C43 C44 C45 -0.9(8)
C44A C43 C44 Pd2 72.6(9)
C44A C45A C47A C46A 167.6(9)
C44A C45A C47A C48A -11.7(15)
C44A C45A Pd2 C10 117.4(7)
C44A C45A Pd2 C10A 99.4(9)
C44A C45A Pd2 C11 115.4(7)
C44A C45A Pd2 C11A 134.6(9)
C44A C45A Pd2 C27 -67.7(8)
C44A C45A Pd2 C27A -74.9(8)
C44A C45A Pd2 C28 -99.7(7)
C44A C45A Pd2 C28A -103.7(9)
C44A C45A Pd2 C44 42.8(8)
C44A C45A Pd2 C45 -55.5(8)
C45 C44 Pd2 C10 -169.0(5)
C45 C44 Pd2 C10A -177.7(7)
C45 C44 Pd2 C11 -155.0(5)
C45 C44 Pd2 C11A -145.6(8)
C45 C44 Pd2 C27 43.7(6)
C45 C44 Pd2 C27A 25.2(8)
C45 C44 Pd2 C28 -0.7(6)
C45 C44 Pd2 C28A 9.8(12)
C45 C44 Pd2 C44A 49.3(9)
C45 C44 Pd2 C45A -46.8(8)
C45 C46 C47 C48 174.6(9)
C45 C46 C51 C50 -173.9(10)
C45A C44A Pd2 C10 -97.6(8)
C45A C44A Pd2 C10A -99.5(9)
C45A C44A Pd2 C11 -71.3(7)
C45A C44A Pd2 C11A -65.1(11)
C45A C44A Pd2 C27 130.0(6)
C45A C44A Pd2 C27A 113.0(8)
C45A C44A Pd2 C28 93.4(7)
C45A C44A Pd2 C28A 110.3(8)
C45A C44A Pd2 C44 -45.7(9)
C45A C44A Pd2 C45 52.5(8)
C45A C47A C48A C49A 179.3(11)
C46 C45 Pd2 C10 -96.4(9)
C46 C45 Pd2 C10A -118.8(11)
C46 C45 Pd2 C11 -92.6(6)
C46 C45 Pd2 C11A -67.4(11)
C46 C45 Pd2 C27 88.4(6)
C46 C45 Pd2 C27A 79.7(7)
C46 C45 Pd2 C28 57.1(6)
C46 C45 Pd2 C28A 62.6(7)
C46 C45 Pd2 C44 -122.4(8)
C46 C45 Pd2 C44A -160.3(11)
C46 C45 Pd2 C45A -82.0(9)
C46 C47 C48 C49 -0.4(13)
C46A C47A C48A C49A 0.0
C47A C45A Pd2 C10 -120.3(7)
C47A C45A Pd2 C10A -138.3(9)
C47A C45A Pd2 C11 -122.3(7)
C47A C45A Pd2 C11A -103.1(9)
C47A C45A Pd2 C27 54.6(8)
C47A C45A Pd2 C27A 47.4(9)
C47A C45A Pd2 C28 22.6(8)
C47A C45A Pd2 C28A 18.6(10)
C47A C45A Pd2 C44 165.1(13)
C47A C45A Pd2 C44A 122.3(10)
C47A C45A Pd2 C45 66.8(9)
C47A C46A C51A C50A 0.0
C47A C48A C49A C50A 0.0
C48A C49A C50A C51A 0.0
C49A C50A C51A C46A 0.0
C51A C46A C47A C45A -179.3(10)
C51A C46A C47A C48A 0.0
C47 C46 C51 C50 1.5(12)
C47 C48 C49 C50 0.7(14)
C48 C49 C50 C51 0.1(14)
C49 C50 C51 C46 -1.2(13)
C51 C46 C47 C48 -0.6(12)
C52 C53 C54 C55 0.0(12)
C53 C52 C57 C56 -0.4(12)
C53 C54 C55 C56 -0.2(12)
C54 C55 C56 C57 0.1(11)
C55 C56 C57 C52 0.2(11)
C57 C52 C53 C54 0.3(12)
O1 C9 C10 C11 173.2(10)
O1 C9 C10 Pd2 -111.8(9)
O1 C9 C10A C11A -8(3)
O1 C9 C10A Pd2 -87.4(19)
O2 C26 C27 C28 0.9(9)
O2 C26 C27 Pd2 -77.2(7)
O2 C26 C27A C28A 174.2(13)
O2 C26 C27A Pd2 -106.5(8)
O2A C26 C27 C28 -1(3)
O2A C26 C27 Pd2 -79(2)
O2A C26 C27A C28A 174.2(18)
O2A C26 C27A Pd2 -106.5(16)
O3 C43 C44 C45 177.9(11)
O3 C43 C44 Pd2 -108.6(10)
O3 C43 C44A C45A -1(2)
O3 C43 C44A Pd2 -80.3(19)
Pd1 C7 C8 C9 97.1(5)
Pd1 C7A C8A C9 -93.4(17)
Pd1 C8 C9 C8A 75.4(16)
Pd1 C8 C9 C10 -99.1(5)
Pd1 C8 C9 C10A -101.6(7)
Pd1 C8 C9 O1 80.8(10)
Pd1 C8 C9 O1A 76(4)
Pd1 C8A C9 C8 -76.5(17)
Pd1 C8A C9 C10 -67.2(17)
Pd1 C8A C9 C10A -73.1(12)
Pd1 C8A C9 O1 108.0(11)
Pd1 C8A C9 O1A 104(3)
Pd1 C24 C25 C26 -86.1(5)
Pd1 C24A C25A C26 99.4(12)
Pd1 C25 C26 C25A -69.5(13)
Pd1 C25 C26 C27 -75.0(4)
Pd1 C25 C26 C27A -70.3(13)
Pd1 C25 C26 O2 105.3(6)
Pd1 C25 C26 O2A 106.1(14)
Pd1 C25A C26 C25 84.3(13)
Pd1 C25A C26 C27 -100.7(7)
Pd1 C25A C26 C27A -96.2(10)
Pd1 C25A C26 O2 75.5(17)
Pd1 C25A C26 O2A 78.8(19)
Pd1 C41 C42 C43 100.1(7)
Pd1 C41A C42A C43 -93.2(10)
Pd1 C42 C43 C42A 77.7(12)
Pd1 C42 C43 C44 -97.9(6)
Pd1 C42 C43 C44A -99.6(5)
Pd1 C42 C43 O3 80.0(12)
Pd1 C42 C43 O3A 83(2)
Pd1 C42A C43 C42 -72.4(12)
Pd1 C42A C43 C44 -64.9(14)
Pd1 C42A C43 C44A -69.3(8)
Pd1 C42A C43 O3 109.5(10)
Pd1 C42A C43 O3A 110.8(14)
Pd2 C10 C11 C12 100.3(5)
Pd2 C10A C11A C12A -94(2)
Pd2 C11 C12 C13 -109.5(6)
Pd2 C11 C12 C17 66.9(8)
Pd2 C11A C12A C13A -80(2)
Pd2 C11A C12A C17A 99(2)
Pd2 C27 C28 C29 -93.5(6)
Pd2 C27A C28A C29A 98.1(17)
Pd2 C28 C29 C30 -81.4(7)
Pd2 C28 C29 C34 98.8(6)
Pd2 C28A C29A C34A 67.4(14)
Pd2 C28A C29A C30A -108.4(15)
Pd2 C44 C45 C46 100.2(8)
Pd2 C44A C45A C47A -93.6(10)
Pd2 C45 C46 C47 -116.5(8)
Pd2 C45 C46 C51 58.7(9)
Pd2 C45A C47A C46A 91.9(7)
Pd2 C45A C47A C48A -87.4(9)
O3A C43 C44 C45 175.6(14)
O3A C43 C44 Pd2 -110.9(13)
O3A C43 C44A C45A -3.4(19)
O3A C43 C44A Pd2 -82.7(16)
O1A C9 C10 C11 176(3)
O1A C9 C10 Pd2 -109(3)
O1A C9 C10A C11A -2(4)
O1A C9 C10A Pd2 -82(3)
C52A C53A C54A C55A 0.0
C53A C52A C57A C56A 0.0
C53A C54A C55A C56A 0.0
C54A C55A C56A C57A 0.0
C55A C56A C57A C52A 0.0
C57A C52A C53A C54A 0.0
